data_7203607
loop_
_publ_author_name
'Bianca Antonioli'
'Jack K. Clegg'
'David J. Bray'
'Kerstin Gloe'
'Karsten Gloe'
'Holger He\&ske'
'Leonard F. Lindoy'

_publ_section_title
;
 An unprecedented bridging
 [Ag<small><sub>2</sub></small>(NO<small><sub>3</sub></small>)<small><sub>6</sub></small>]<small><sup>4&#x2212;</sup></small>
 anion as a component of an infinite silver(<small>I</small>) molecular
 ladder incorporating a dinuclear cationic silver complex of a
 bis-dipyridylamine ligand
;
_journal_issue 10
_journal_name_full CrystEngComm
_journal_page_first 748
_journal_paper_doi 10.1039/b611270f
_journal_volume 8
_journal_year 2006
_chemical_formula_moiety
;
[Ag2(C27 H23 N7)(C2 H3 N)](Ag (N O3)3),
(C2 H3 N)0.75,(C H2 Cl2)0.25
;
_chemical_formula_sum 'C30.75 H28.75 Ag3 Cl0.5 N11.75 O9'
_chemical_formula_weight 1048.24
_chemical_name_systematic
;
?
;
_space_group_IT_number 14
_symmetry_cell_setting monoclinic
_symmetry_Int_Tables_number 14
_symmetry_space_group_name_Hall '-P 2yn'
_symmetry_space_group_name_H-M 'P 1 21/n 1'
_atom_sites_solution_hydrogens geom
_atom_sites_solution_primary direct
_atom_sites_solution_secondary difmap
_audit_creation_method SHELXL-97
_cell_angle_alpha 90.00
_cell_angle_beta 111.750(2)
_cell_angle_gamma 90.00
_cell_formula_units_Z 4
_cell_length_a 12.4180(13)
_cell_length_b 21.168(2)
_cell_length_c 15.0190(16)
_cell_measurement_reflns_used 11569
_cell_measurement_temperature 150(2)
_cell_measurement_theta_max 22.580
_cell_measurement_theta_min 2.416
_cell_volume 3666.9(7)
_computing_cell_refinement 'SAINT (Bruker,1995)'
_computing_data_collection 'SMART (Bruker,1995)'
_computing_data_reduction 'SAINT and XPREP (Bruker, 1995)'
_computing_molecular_graphics 'ORTEP-3 (Farrugia, 1997), WINGX-32 (Farrugia, 1999)'
_computing_publication_material 'enCIFer 1.1 (CCDC, 2005)'
_computing_structure_refinement 'SHELXL-97 (Sheldrick, 1997)'
_computing_structure_solution 'SIR97 (Altomare, et. al. 1997)'
_diffrn_ambient_temperature 150(2)
_diffrn_measured_fraction_theta_full 1.000
_diffrn_measured_fraction_theta_max 0.967
_diffrn_measurement_device_type 'Bruker SMART 1000 CCD'
_diffrn_measurement_method \w
_diffrn_radiation_monochromator graphite
_diffrn_radiation_source 'sealed tube'
_diffrn_radiation_type MoK\a
_diffrn_radiation_wavelength 0.71073
_diffrn_reflns_av_R_equivalents 0.0353
_diffrn_reflns_av_sigmaI/netI 0.0327
_diffrn_reflns_limit_h_max 16
_diffrn_reflns_limit_h_min -16
_diffrn_reflns_limit_k_max 27
_diffrn_reflns_limit_k_min -26
_diffrn_reflns_limit_l_max 19
_diffrn_reflns_limit_l_min -19
_diffrn_reflns_number 36479
_diffrn_reflns_theta_full 25.00
_diffrn_reflns_theta_max 28.36
_diffrn_reflns_theta_min 1.75
_diffrn_standards_decay_% 0.16
_diffrn_standards_number 280
_exptl_absorpt_coefficient_mu 1.692
_exptl_absorpt_correction_T_max 0.862
_exptl_absorpt_correction_T_min 0.723
_exptl_absorpt_correction_type multi-scan
_exptl_absorpt_process_details 'SADABS (Sheldrick, 2003)'
_exptl_crystal_colour colourless
_exptl_crystal_density_diffrn 1.899
_exptl_crystal_density_method 'not measured'
_exptl_crystal_description prism
_exptl_crystal_F_000 2068
_exptl_crystal_size_max 0.313
_exptl_crystal_size_mid 0.119
_exptl_crystal_size_min 0.088
_refine_diff_density_max 1.515
_refine_diff_density_min -1.048
_refine_diff_density_rms 0.090
_refine_ls_extinction_method none
_refine_ls_goodness_of_fit_ref 1.025
_refine_ls_hydrogen_treatment constr
_refine_ls_matrix_type full
_refine_ls_number_parameters 502
_refine_ls_number_reflns 8869
_refine_ls_number_restraints 9
_refine_ls_restrained_S_all 1.025
_refine_ls_R_factor_all 0.0508
_refine_ls_R_factor_gt 0.0335
_refine_ls_shift/su_max 0.001
_refine_ls_shift/su_mean 0.000
_refine_ls_structure_factor_coef Fsqd
_refine_ls_weighting_details 'calc w=1/[\s^2^(Fo^2^)+(0.0380P)^2^+3.0572P] where P=(Fo^2^+2Fc^2^)/3'
_refine_ls_weighting_scheme calc
_refine_ls_wR_factor_gt 0.0755
_refine_ls_wR_factor_ref 0.0819
_reflns_number_gt 6856
_reflns_number_total 8869
_reflns_threshold_expression >2sigma(I)
_cod_data_source_file b611270f.txt
_cod_data_source_block lj100sad
_cod_depositor_comments
;
The following automatic conversions were performed:
'_symmetry_cell_setting' value 'Monoclinic' changed to 'monoclinic'
according to '/home/saulius/struct/CIF-dictionaries/cif_core.dic'
dictionary named 'cif_core.dic' version 2.4.1 from 2010-06-29.

Automatic conversion script
Id: cif_fix_enum 1527 2010-12-29 10:47:43Z saulius 
;
_cod_original_sg_symbol_H-M P21/n
_cod_original_formula_sum 'C30.75 H28.75 Ag3 Cl0.50 N11.75 O9'
_cod_database_code 7203607

loop_
_symmetry_equiv_pos_as_xyz
'x, y, z'
'-x+1/2, y+1/2, -z+1/2'
'-x, -y, -z'
'x-1/2, -y-1/2, z-1/2'

loop_
_atom_site_label
_atom_site_type_symbol
_atom_site_fract_x
_atom_site_fract_y
_atom_site_fract_z
_atom_site_U_iso_or_equiv
_atom_site_adp_type
_atom_site_occupancy
_atom_site_symmetry_multiplicity
_atom_site_calc_flag
_atom_site_refinement_flags
_atom_site_disorder_assembly
_atom_site_disorder_group
C1 C 0.1446(2) 0.04843(14) -0.5024(2) 0.0264(6) Uani 1 1 d . . .
C2 C 0.1313(3) 0.05502(15) -0.5978(2) 0.0310(7) Uani 1 1 d . . .
H2 H 0.1278 0.0188 -0.6361 0.037 Uiso 1 1 calc R . .
C3 C 0.1231(3) 0.11502(16) -0.6364(2) 0.0332(7) Uani 1 1 d . . .
H3 H 0.1127 0.1204 -0.7019 0.040 Uiso 1 1 calc R . .
C4 C 0.1301(2) 0.16692(15) -0.5788(2) 0.0299(6) Uani 1 1 d . . .
H4 H 0.1267 0.2085 -0.6034 0.036 Uiso 1 1 calc R . .
C5 C 0.1425(2) 0.15704(14) -0.48395(19) 0.0244(6) Uani 1 1 d . . .
C6 C 0.1513(2) -0.01544(15) -0.4557(2) 0.0308(7) Uani 1 1 d . . .
H6A H 0.0821 -0.0212 -0.4388 0.037 Uiso 1 1 calc R . .
H6B H 0.1500 -0.0488 -0.5024 0.037 Uiso 1 1 calc R . .
C7 C 0.3627(2) -0.03278(14) -0.3793(2) 0.0278(6) Uani 1 1 d . . .
C8 C 0.3741(3) -0.07181(17) -0.4495(2) 0.0424(8) Uani 1 1 d . . .
H8 H 0.3085 -0.0927 -0.4941 0.051 Uiso 1 1 calc R . .
C9 C 0.4824(3) -0.0796(2) -0.4532(3) 0.0516(10) Uani 1 1 d . . .
H9 H 0.4923 -0.1054 -0.5014 0.062 Uiso 1 1 calc R . .
C10 C 0.5767(3) -0.04963(19) -0.3863(3) 0.0471(9) Uani 1 1 d . . .
H10 H 0.6525 -0.0555 -0.3864 0.057 Uiso 1 1 calc R . .
C11 C 0.5582(3) -0.01135(16) -0.3200(2) 0.0361(7) Uani 1 1 d . . .
H11 H 0.6230 0.0096 -0.2745 0.043 Uiso 1 1 calc R . .
C12 C 0.2432(3) -0.04263(14) -0.2837(2) 0.0300(6) Uani 1 1 d . . .
C13 C 0.3139(3) -0.08953(15) -0.2257(3) 0.0393(8) Uani 1 1 d . . .
H13 H 0.3733 -0.1088 -0.2418 0.047 Uiso 1 1 calc R . .
C14 C 0.2947(3) -0.10699(18) -0.1442(3) 0.0496(9) Uani 1 1 d . . .
H14 H 0.3432 -0.1377 -0.1021 0.059 Uiso 1 1 calc R . .
C15 C 0.2057(3) -0.08003(18) -0.1237(3) 0.0474(9) Uani 1 1 d . . .
H15 H 0.1900 -0.0927 -0.0691 0.057 Uiso 1 1 calc R . .
C16 C 0.1401(3) -0.03402(18) -0.1848(2) 0.0425(8) Uani 1 1 d . . .
H16 H 0.0781 -0.0154 -0.1716 0.051 Uiso 1 1 calc R . .
C17 C 0.1517(2) 0.21111(14) -0.41582(19) 0.0267(6) Uani 1 1 d . . .
H17A H 0.1453 0.2517 -0.4500 0.032 Uiso 1 1 calc R . .
H17B H 0.0873 0.2087 -0.3921 0.032 Uiso 1 1 calc R . .
C18 C 0.3654(2) 0.21357(13) -0.35396(19) 0.0250(6) Uani 1 1 d . . .
C19 C 0.3743(3) 0.25559(16) -0.4212(2) 0.0368(7) Uani 1 1 d . . .
H19 H 0.3112 0.2824 -0.4554 0.044 Uiso 1 1 calc R . .
C20 C 0.4766(3) 0.25816(17) -0.4380(2) 0.0393(8) Uani 1 1 d . . .
H20 H 0.4847 0.2867 -0.4840 0.047 Uiso 1 1 calc R . .
C21 C 0.5661(3) 0.21873(17) -0.3871(2) 0.0360(7) Uani 1 1 d . . .
H21 H 0.6378 0.2203 -0.3961 0.043 Uiso 1 1 calc R . .
C22 C 0.5503(3) 0.17710(16) -0.3231(2) 0.0317(7) Uani 1 1 d . . .
H22 H 0.6125 0.1497 -0.2887 0.038 Uiso 1 1 calc R . .
C23 C 0.2671(2) 0.21615(15) -0.2400(2) 0.0288(6) Uani 1 1 d . . .
C24 C 0.3422(3) 0.26009(18) -0.1780(2) 0.0406(8) Uani 1 1 d . . .
H24 H 0.3936 0.2845 -0.1977 0.049 Uiso 1 1 calc R . .
C25 C 0.3396(3) 0.2669(2) -0.0882(3) 0.0529(10) Uani 1 1 d . . .
H25 H 0.3898 0.2964 -0.0446 0.063 Uiso 1 1 calc R . .
C26 C 0.2638(3) 0.2309(2) -0.0609(3) 0.0532(10) Uani 1 1 d . . .
H26 H 0.2608 0.2353 0.0010 0.064 Uiso 1 1 calc R . .
C27 C 0.1933(3) 0.18858(19) -0.1257(2) 0.0441(9) Uani 1 1 d . . .
H27 H 0.1405 0.1641 -0.1077 0.053 Uiso 1 1 calc R . .
C28 C 0.3889(3) 0.06177(15) -0.0245(2) 0.0314(7) Uani 1 1 d . . .
C29 C 0.3811(3) 0.05680(17) 0.0691(2) 0.0403(8) Uani 1 1 d . . .
H29A H 0.3617 0.0982 0.0883 0.061 Uiso 1 1 calc R . .
H29B H 0.4557 0.0426 0.1159 0.061 Uiso 1 1 calc R . .
H29C H 0.3207 0.0263 0.0664 0.061 Uiso 1 1 calc R . .
N1 N 0.14824(19) 0.09883(11) -0.44696(16) 0.0249(5) Uani 1 1 d . . .
N2 N 0.4536(2) -0.00185(12) -0.31581(17) 0.0285(5) Uani 1 1 d . . .
N3 N 0.2559(2) -0.02327(12) -0.36895(17) 0.0288(5) Uani 1 1 d . . .
N4 N 0.1602(2) -0.01429(13) -0.26269(19) 0.0341(6) Uani 1 1 d . . .
N5 N 0.4512(2) 0.17305(12) -0.30644(16) 0.0267(5) Uani 1 1 d . . .
N6 N 0.26329(19) 0.20845(12) -0.33420(16) 0.0260(5) Uani 1 1 d . . .
N7 N 0.1961(2) 0.18047(13) -0.21404(18) 0.0329(6) Uani 1 1 d . . .
N8 N 0.3953(2) 0.06571(14) -0.0972(2) 0.0395(6) Uani 1 1 d . . .
N9 N -0.1215(2) 0.11109(13) -0.31263(19) 0.0343(6) Uani 1 1 d . . .
N10 N -0.3013(2) 0.13170(13) -0.10302(17) 0.0333(6) Uani 1 1 d . . .
N12 N -0.4835(15) -0.2006(9) -0.1963(13) 0.079(5) Uani 0.75 1 d PD A 1
C30 C -0.4275(6) -0.2136(3) -0.2362(5) 0.0508(14) Uani 0.75 1 d PD A 1
C31 C -0.3559(9) -0.2238(5) -0.2889(6) 0.097(4) Uani 0.75 1 d PD A 1
H31A H -0.3994 -0.2144 -0.3567 0.146 Uiso 0.75 1 calc PR A 1
H31B H -0.3306 -0.2680 -0.2821 0.146 Uiso 0.75 1 calc PR A 1
H31C H -0.2880 -0.1961 -0.2645 0.146 Uiso 0.75 1 calc PR A 1
Cl1 Cl -0.4584(16) -0.2107(9) -0.1871(10) 0.071(3) Uani 0.25 1 d P B 2
C32 C -0.362(3) -0.1894(12) -0.2440(18) 0.096(8) Uani 0.25 1 d PDU B 2
H32A H -0.3905 -0.1499 -0.2807 0.115 Uiso 0.25 1 calc PR B 2
H32B H -0.2853 -0.1801 -0.1939 0.115 Uiso 0.25 1 calc PR B 2
Cl2 Cl -0.3449(7) -0.2432(4) -0.3174(5) 0.094(2) Uani 0.25 1 d PD B 2
O1 O -0.0404(2) 0.08903(13) -0.23987(18) 0.0478(6) Uani 1 1 d . C .
O2 O -0.0984(2) 0.13142(12) -0.38062(16) 0.0459(6) Uani 1 1 d . . .
O3 O -0.2205(2) 0.10880(19) -0.3139(2) 0.0751(10) Uani 1 1 d . . .
O4 O -0.1955(2) 0.14434(12) -0.08335(18) 0.0460(6) Uani 1 1 d . C .
O5 O -0.3655(2) 0.17079(12) -0.08570(17) 0.0464(6) Uani 1 1 d . . .
O6 O -0.3388(2) 0.07917(10) -0.13847(16) 0.0371(5) Uani 1 1 d . . .
N11A N -0.1333(2) -0.08367(13) -0.09322(19) 0.0466(8) Uiso 0.55 1 d PG C 1
O7A O -0.1594(4) -0.0556(2) -0.1697(2) 0.0458(10) Uiso 0.55 1 d PG C 1
O8A O -0.0994(5) -0.05265(18) -0.0198(2) 0.0587(12) Uiso 0.55 1 d PG C 1
O9A O -0.1596(4) -0.13955(13) -0.0924(3) 0.0655(13) Uiso 0.55 1 d PG C 1
N11B N -0.1237(2) -0.08135(13) -0.08539(19) 0.0466(8) Uiso 0.30 1 d PG C 1
O7B O -0.1334(4) -0.13199(14) -0.0496(3) 0.0458(10) Uiso 0.30 1 d PG C 1
O8B O -0.1815(8) -0.0719(4) -0.1731(5) 0.0587(12) Uiso 0.30 1 d PG C 1
O9B O -0.0667(8) -0.0383(4) -0.0376(6) 0.0655(13) Uiso 0.30 1 d PG . 1
N11C N -0.1283(7) -0.0886(3) -0.1059(5) 0.0466(8) Uiso 0.15 1 d PG C 1
O7C O -0.1814(11) -0.1357(4) -0.1461(8) 0.0458(10) Uiso 0.15 1 d PG C 1
O8C O -0.1198(10) -0.0449(5) -0.1555(5) 0.0587(12) Uiso 0.15 1 d PG C 1
O9C O -0.1023(11) -0.0820(5) -0.0192(5) 0.0655(13) Uiso 0.15 1 d PG C 1
Ag1 Ag 0.129965(13) 0.090506(11) -0.298357(11) 0.03255(7) Uani 1 1 d G . .
Ag2 Ag 0.428020(13) 0.086080(11) -0.228363(14) 0.02898(6) Uani 1 1 d G . .
Ag3 Ag -0.108271(17) 0.054175(14) -0.118860(17) 0.04510(8) Uani 1 1 d G . .

loop_
_atom_site_aniso_label
_atom_site_aniso_U_11
_atom_site_aniso_U_22
_atom_site_aniso_U_33
_atom_site_aniso_U_23
_atom_site_aniso_U_13
_atom_site_aniso_U_12
C1 0.0154(12) 0.0323(16) 0.0261(14) -0.0013(12) 0.0015(11) -0.0019(11)
C2 0.0259(15) 0.0349(17) 0.0288(15) -0.0055(13) 0.0062(12) -0.0007(13)
C3 0.0313(16) 0.0447(19) 0.0234(14) -0.0006(13) 0.0099(12) 0.0012(14)
C4 0.0279(15) 0.0327(16) 0.0277(15) 0.0030(12) 0.0086(12) 0.0038(12)
C5 0.0155(12) 0.0309(15) 0.0244(13) -0.0012(11) 0.0045(10) 0.0010(11)
C6 0.0231(14) 0.0325(16) 0.0279(15) -0.0010(12) -0.0010(12) -0.0032(12)
C7 0.0253(14) 0.0272(15) 0.0252(14) -0.0001(11) 0.0028(11) 0.0024(12)
C8 0.0384(19) 0.045(2) 0.0332(17) -0.0127(15) 0.0011(14) 0.0028(15)
C9 0.049(2) 0.065(3) 0.042(2) -0.0198(18) 0.0183(17) 0.0103(19)
C10 0.0353(18) 0.064(3) 0.044(2) -0.0109(18) 0.0170(16) 0.0122(17)
C11 0.0254(15) 0.0410(18) 0.0400(18) -0.0066(14) 0.0099(13) 0.0028(13)
C12 0.0239(14) 0.0295(16) 0.0305(15) 0.0023(12) 0.0029(12) -0.0064(12)
C13 0.0344(17) 0.0292(17) 0.048(2) 0.0061(15) 0.0084(15) 0.0002(14)
C14 0.050(2) 0.042(2) 0.053(2) 0.0257(17) 0.0146(18) 0.0075(17)
C15 0.047(2) 0.052(2) 0.043(2) 0.0205(17) 0.0166(17) -0.0020(17)
C16 0.0355(18) 0.048(2) 0.0438(19) 0.0090(16) 0.0148(15) -0.0029(15)
C17 0.0203(13) 0.0320(16) 0.0227(13) 0.0002(11) 0.0020(11) 0.0034(11)
C18 0.0239(14) 0.0267(15) 0.0214(13) -0.0026(11) 0.0049(11) -0.0005(11)
C19 0.0329(16) 0.0371(18) 0.0366(17) 0.0081(14) 0.0084(14) 0.0007(14)
C20 0.0368(17) 0.046(2) 0.0352(17) 0.0139(15) 0.0135(14) -0.0039(15)
C21 0.0281(15) 0.049(2) 0.0309(16) 0.0034(14) 0.0107(13) -0.0044(14)
C22 0.0227(14) 0.0433(18) 0.0259(15) 0.0033(13) 0.0054(12) 0.0050(13)
C23 0.0225(14) 0.0359(17) 0.0245(14) -0.0011(12) 0.0044(11) 0.0086(12)
C24 0.0302(16) 0.053(2) 0.0350(17) -0.0138(15) 0.0080(14) -0.0022(15)
C25 0.0355(19) 0.080(3) 0.0352(18) -0.0237(19) 0.0043(15) 0.0027(19)
C26 0.044(2) 0.085(3) 0.0304(17) -0.0087(19) 0.0143(16) 0.013(2)
C27 0.0391(19) 0.061(2) 0.0373(18) 0.0003(17) 0.0201(15) 0.0116(17)
C28 0.0293(16) 0.0294(16) 0.0370(17) 0.0023(13) 0.0140(13) 0.0016(13)
C29 0.049(2) 0.042(2) 0.0359(17) 0.0061(15) 0.0222(16) 0.0051(16)
N1 0.0165(11) 0.0316(13) 0.0235(11) -0.0002(10) 0.0038(9) -0.0021(9)
N2 0.0227(12) 0.0320(14) 0.0283(12) -0.0038(10) 0.0064(10) 0.0004(10)
N3 0.0198(11) 0.0332(14) 0.0277(12) -0.0006(10) 0.0023(10) -0.0008(10)
N4 0.0260(13) 0.0405(16) 0.0345(14) 0.0100(12) 0.0097(11) -0.0008(11)
N5 0.0226(12) 0.0329(13) 0.0226(12) 0.0011(10) 0.0059(9) 0.0026(10)
N6 0.0202(11) 0.0321(13) 0.0218(11) -0.0015(10) 0.0032(9) 0.0006(10)
N7 0.0292(13) 0.0416(16) 0.0298(13) -0.0005(11) 0.0132(11) 0.0075(11)
N8 0.0416(16) 0.0426(16) 0.0356(15) 0.0034(12) 0.0160(13) 0.0024(13)
N9 0.0293(14) 0.0381(15) 0.0352(14) -0.0094(12) 0.0117(12) 0.0029(11)
N10 0.0361(15) 0.0337(15) 0.0245(13) -0.0027(11) 0.0049(11) -0.0018(12)
N12 0.063(7) 0.038(5) 0.132(11) -0.002(5) 0.031(6) 0.008(4)
C30 0.059(4) 0.042(3) 0.046(3) -0.005(3) 0.013(3) 0.007(3)
C31 0.144(8) 0.095(7) 0.059(6) 0.000(4) 0.046(5) 0.064(6)
Cl1 0.082(8) 0.058(7) 0.075(5) 0.003(4) 0.033(5) -0.006(5)
C32 0.098(9) 0.096(9) 0.095(9) -0.002(5) 0.039(5) 0.001(5)
Cl2 0.082(4) 0.131(7) 0.069(4) -0.022(4) 0.029(3) 0.019(4)
O1 0.0294(12) 0.0650(17) 0.0493(14) 0.0197(13) 0.0148(11) 0.0116(11)
O2 0.0511(15) 0.0510(15) 0.0325(12) -0.0015(11) 0.0117(11) -0.0101(12)
O3 0.0274(14) 0.150(3) 0.0485(16) -0.0024(19) 0.0151(12) 0.0185(17)
O4 0.0376(13) 0.0512(15) 0.0504(14) -0.0179(12) 0.0178(11) -0.0151(11)
O5 0.0420(13) 0.0404(14) 0.0472(14) -0.0131(11) 0.0053(11) 0.0090(11)
O6 0.0382(13) 0.0276(12) 0.0370(12) -0.0038(9) 0.0039(10) -0.0047(9)
Ag1 0.03239(13) 0.03659(14) 0.03238(13) 0.00471(10) 0.01631(10) 0.00245(10)
Ag2 0.02777(12) 0.03064(12) 0.02833(12) 0.00278(9) 0.01018(9) 0.00221(9)
Ag3 0.03925(15) 0.05308(18) 0.04549(16) -0.00046(13) 0.01863(12) 0.00172(12)

loop_
_atom_type_symbol
_atom_type_description
_atom_type_scat_dispersion_real
_atom_type_scat_dispersion_imag
_atom_type_scat_source
C C 0.0033 0.0016 'International Tables Vol C Tables 4.2.6.8 and 6.1.1.4'
H H 0.0000 0.0000 'International Tables Vol C Tables 4.2.6.8 and 6.1.1.4'
N N 0.0061 0.0033 'International Tables Vol C Tables 4.2.6.8 and 6.1.1.4'
O O 0.0106 0.0060 'International Tables Vol C Tables 4.2.6.8 and 6.1.1.4'
Ag Ag -0.8971 1.1015 'International Tables Vol C Tables 4.2.6.8 and 6.1.1.4'
Cl Cl 0.1484 0.1585 'International Tables Vol C Tables 4.2.6.8 and 6.1.1.4'

loop_
_geom_angle_atom_site_label_1
_geom_angle_atom_site_label_2
_geom_angle_atom_site_label_3
_geom_angle
_geom_angle_site_symmetry_1
_geom_angle_site_symmetry_3
_geom_angle_publ_flag
N1 C1 C2 121.6(3) . . ?
N1 C1 C6 116.0(3) . . ?
C2 C1 C6 122.3(3) . . ?
C3 C2 C1 119.2(3) . . ?
C3 C2 H2 120.4 . . ?
C1 C2 H2 120.4 . . ?
C4 C3 C2 119.3(3) . . ?
C4 C3 H3 120.4 . . ?
C2 C3 H3 120.4 . . ?
C3 C4 C5 118.7(3) . . ?
C3 C4 H4 120.7 . . ?
C5 C4 H4 120.7 . . ?
N1 C5 C4 122.0(3) . . ?
N1 C5 C17 115.9(2) . . ?
C4 C5 C17 122.1(3) . . ?
N3 C6 C1 113.1(2) . . ?
N3 C6 H6A 109.0 . . ?
C1 C6 H6A 109.0 . . ?
N3 C6 H6B 109.0 . . ?
C1 C6 H6B 109.0 . . ?
H6A C6 H6B 107.8 . . ?
N2 C7 C8 122.2(3) . . ?
N2 C7 N3 115.4(3) . . ?
C8 C7 N3 122.4(3) . . ?
C9 C8 C7 118.6(3) . . ?
C9 C8 H8 120.7 . . ?
C7 C8 H8 120.7 . . ?
C8 C9 C10 119.5(3) . . ?
C8 C9 H9 120.2 . . ?
C10 C9 H9 120.2 . . ?
C11 C10 C9 118.4(3) . . ?
C11 C10 H10 120.8 . . ?
C9 C10 H10 120.8 . . ?
N2 C11 C10 123.4(3) . . ?
N2 C11 H11 118.3 . . ?
C10 C11 H11 118.3 . . ?
N4 C12 C13 122.5(3) . . ?
N4 C12 N3 116.3(3) . . ?
C13 C12 N3 121.2(3) . . ?
C14 C13 C12 117.9(3) . . ?
C14 C13 H13 121.0 . . ?
C12 C13 H13 121.0 . . ?
C15 C14 C13 120.2(3) . . ?
C15 C14 H14 119.9 . . ?
C13 C14 H14 119.9 . . ?
C14 C15 C16 118.0(3) . . ?
C14 C15 H15 121.0 . . ?
C16 C15 H15 121.0 . . ?
N4 C16 C15 122.9(3) . . ?
N4 C16 H16 118.6 . . ?
C15 C16 H16 118.6 . . ?
N6 C17 C5 110.3(2) . . ?
N6 C17 H17A 109.6 . . ?
C5 C17 H17A 109.6 . . ?
N6 C17 H17B 109.6 . . ?
C5 C17 H17B 109.6 . . ?
H17A C17 H17B 108.1 . . ?
N5 C18 C19 122.4(3) . . ?
N5 C18 N6 115.8(2) . . ?
C19 C18 N6 121.7(3) . . ?
C18 C19 C20 119.1(3) . . ?
C18 C19 H19 120.4 . . ?
C20 C19 H19 120.4 . . ?
C21 C20 C19 118.8(3) . . ?
C21 C20 H20 120.6 . . ?
C19 C20 H20 120.6 . . ?
C22 C21 C20 119.0(3) . . ?
C22 C21 H21 120.5 . . ?
C20 C21 H21 120.5 . . ?
N5 C22 C21 123.3(3) . . ?
N5 C22 H22 118.4 . . ?
C21 C22 H22 118.4 . . ?
N7 C23 C24 122.3(3) . . ?
N7 C23 N6 116.9(3) . . ?
C24 C23 N6 120.8(3) . . ?
C25 C24 C23 118.2(3) . . ?
C25 C24 H24 120.9 . . ?
C23 C24 H24 120.9 . . ?
C24 C25 C26 119.9(3) . . ?
C24 C25 H25 120.0 . . ?
C26 C25 H25 120.0 . . ?
C27 C26 C25 118.4(3) . . ?
C27 C26 H26 120.8 . . ?
C25 C26 H26 120.8 . . ?
N7 C27 C26 122.5(4) . . ?
N7 C27 H27 118.8 . . ?
C26 C27 H27 118.8 . . ?
N8 C28 C29 179.8(4) . . ?
C28 C29 H29A 109.5 . . ?
C28 C29 H29B 109.5 . . ?
H29A C29 H29B 109.5 . . ?
C28 C29 H29C 109.5 . . ?
H29A C29 H29C 109.5 . . ?
H29B C29 H29C 109.5 . . ?
C5 N1 C1 119.2(2) . . ?
C5 N1 Ag1 117.13(18) . . ?
C1 N1 Ag1 122.71(19) . . ?
C11 N2 C7 117.8(3) . . ?
C11 N2 Ag2 118.4(2) . . ?
C7 N2 Ag2 121.71(19) . . ?
C7 N3 C12 119.1(2) . . ?
C7 N3 C6 118.5(2) . . ?
C12 N3 C6 118.7(2) . . ?
C12 N4 C16 118.3(3) . . ?
C12 N4 Ag1 117.3(2) . . ?
C16 N4 Ag1 116.0(2) . . ?
C22 N5 C18 117.3(3) . . ?
C22 N5 Ag2 116.7(2) . . ?
C18 N5 Ag2 124.52(19) . . ?
C23 N6 C18 120.3(2) . . ?
C23 N6 C17 120.2(2) . . ?
C18 N6 C17 117.7(2) . . ?
C23 N7 C27 118.6(3) . . ?
C23 N7 Ag1 117.2(2) . . ?
C27 N7 Ag1 121.3(2) . . ?
C28 N8 Ag2 170.5(3) . . ?
O3 N9 O2 122.7(3) . . ?
O3 N9 O1 118.1(3) . . ?
O2 N9 O1 119.1(3) . . ?
O5 N10 O6 121.2(3) . . ?
O5 N10 O4 120.2(3) . . ?
O6 N10 O4 118.7(3) . . ?
N12 C30 C31 174.5(13) . . ?
Cl2 C32 Cl1 115.1(17) . . ?
Cl2 C32 H32A 108.5 . . ?
Cl1 C32 H32A 108.5 . . ?
Cl2 C32 H32B 108.5 . . ?
Cl1 C32 H32B 108.5 . . ?
H32A C32 H32B 107.5 . . ?
N9 O1 Ag3 112.20(19) . . ?
N9 O1 Ag1 101.08(19) . . ?
Ag3 O1 Ag1 146.17(10) . . ?
N10 O4 Ag3 107.55(18) . . ?
O9C N11A O8B 162.8(10) . . ?
O9C N11A O7B 61.5(6) . . ?
O8B N11A O7B 129.8(5) . . ?
O9C N11A O7A 148.8(6) . . ?
O7B N11A O7A 149.4 . . ?
O8A N11A O7A 118.1 . . ?
O9C N11A O9A 90.9(6) . . ?
O8B N11A O9A 100.4(5) . . ?
O8A N11A O9A 121.0 . . ?
O7A N11A O9A 119.8 . . ?
O9C N11A O8C 131.0(7) . . ?
O7B N11A O8C 160.9(7) . . ?
O8A N11A O8C 102.6(5) . . ?
O9A N11A O8C 136.1(5) . . ?
O9C N11A O9B 53.7(4) . . ?
O8B N11A O9B 117.2(6) . . ?
O7B N11A O9B 113.1(5) . . ?
O7A N11A O9B 97.1(5) . . ?
O9A N11A O9B 142.2(5) . . ?
O8C N11A O9B 77.4(4) . . ?
O9C N11A O7C 124.3(7) . . ?
O8B N11A O7C 67.7(4) . . ?
O7B N11A O7C 62.9(5) . . ?
O8A N11A O7C 153.6(5) . . ?
O7A N11A O7C 86.5(5) . . ?
O8C N11A O7C 103.7(5) . . ?
O9B N11A O7C 169.0(8) . . ?
O8C O7A N11C 87.0(11) . . ?
O8C O7A N11B 81.5(9) . . ?
O8C O7A O7C 122.5(16) . . ?
N11A O7A O7C 49.9(3) . . ?
N11B O7A O7C 54.9(3) . . ?
O8C O7A Ag3 49.6(17) . . ?
N11A O7A Ag3 102.68(18) . . ?
N11B O7A Ag3 97.98(18) . . ?
O7C O7A Ag3 152.1(4) . . ?
O9C O8A O9B 122(2) . . ?
O9C O8A N11B 57.6(7) . . ?
O9B O8A N11B 83.9(8) . . ?
O9C O8A N11A 58.2(7) . . ?
O9B O8A N11A 86.4(8) . . ?
O9C O8A N11C 59.0(6) . . ?
O9B O8A N11C 81.9(8) . . ?
O9B O8A O7B 118.7(10) . . ?
N11C O8A O7B 45.6(3) . . ?
O7B O9A O7C 156.6(7) . . ?
O7B O9A N11C 82.2(4) . . ?
O7C O9A N11C 74.4(7) . . ?
O7C O9A N11A 83.0(7) . . ?
O7C O9A N11B 87.8(7) . . ?
O8A N11B O7B 97.4 . . ?
O9B N11B O7B 122.0(5) . . ?
O8A N11B O8B 135.2(6) . . ?
O9B N11B O8B 118.7(6) . . ?
O7B N11B O8B 119.1(5) . . ?
O9C N11B O7A 155.5(8) . . ?
O8A N11B O7A 121.6 . . ?
O9B N11B O7A 100.1(5) . . ?
O7B N11B O7A 137.9 . . ?
O8A N11B O9A 124.6 . . ?
O9B N11B O9A 150.1(5) . . ?
O8B N11B O9A 91.2(5) . . ?
O7A N11B O9A 109.6 . . ?
O9C N11B O8C 141.4(8) . . ?
O8A N11B O8C 108.2(5) . . ?
O9B N11B O8C 81.2(5) . . ?
O7B N11B O8C 154.1(6) . . ?
O9A N11B O8C 126.9(5) . . ?
O9C N11B O7C 121.9(7) . . ?
O8A N11B O7C 153.1(5) . . ?
O9B N11B O7C 173.4(8) . . ?
O7B N11B O7C 59.0(5) . . ?
O8B N11B O7C 61.4(3) . . ?
O7A N11B O7C 79.2(5) . . ?
O8C N11B O7C 96.6(5) . . ?
O9A O7B O9C 127.6(4) . . ?
O9A O7B N11A 76.4 . . ?
O9C O7B N11A 51.5(4) . . ?
O9A O7B N11B 82.6 . . ?
O9C O7B N11B 45.8(4) . . ?
O9A O7B N11C 68.5(4) . . ?
O9C O7B N11C 60.7(4) . . ?
O9C O7B O7C 115.3(6) . . ?
N11A O7B O7C 63.8(4) . . ?
N11B O7B O7C 69.9(4) . . ?
N11C O7B O7C 55.7(4) . . ?
O9A O7B O8A 119.6 . . ?
N11C O7B O8A 53.6(4) . . ?
O7C O7B O8A 107.5(4) . . ?
O8C O8B N11C 76.7 . . ?
O8C O8B N11A 77.2(4) . . ?
O8C O8B N11B 72.9(4) . . ?
O8C O8B O7C 127.3 . . ?
N11C O8B O7C 57.6 . . ?
N11A O8B O7C 63.2(4) . . ?
N11B O8B O7C 66.9(4) . . ?
O8A O9B N11B 64.4(7) . . ?
O9C O9B N11B 47.0(4) . . ?
O8A O9B N11A 65.1(7) . . ?
O9C O9B N11A 48.9(3) . . ?
O8A O9B N11C 72.7(7) . . ?
O9C O9B N11C 54.4 . . ?
O8A O9B O8C 110.2(8) . . ?
O9C O9B O8C 99.2 . . ?
N11B O9B O8C 52.3(4) . . ?
N11A O9B O8C 50.3(3) . . ?
N11C O9B O8C 45.3 . . ?
O8A O9B Ag3 125.7(13) . . ?
O9C O9B Ag3 145.8(6) . . ?
N11B O9B Ag3 111.4(6) . . ?
N11A O9B Ag3 108.6(5) . . ?
N11C O9B Ag3 107.0(4) . . ?
O8C O9B Ag3 64.8(5) . . ?
O8A O9B Ag3 90.4(10) . 3 ?
O9C O9B Ag3 86.7(6) . 3 ?
N11B O9B Ag3 123.7(7) . 3 ?
N11A O9B Ag3 126.5(6) . 3 ?
N11C O9B Ag3 125.8(5) . 3 ?
O8C O9B Ag3 147.0(6) . 3 ?
Ag3 O9B Ag3 123.7(3) . 3 ?
O8B N11C O9A 110.1(6) . . ?
O7A N11C O9A 132.3(7) . . ?
O9A N11C O8C 154.4(6) . . ?
O8B N11C O7C 76.5 . . ?
O7A N11C O7C 97.6(5) . . ?
O8C N11C O7C 118.1 . . ?
O8B N11C O9C 144.2 . . ?
O7A N11C O9C 134.5(7) . . ?
O9A N11C O9C 84.1(6) . . ?
O8C N11C O9C 121.0 . . ?
O7C N11C O9C 119.8 . . ?
O8B N11C O7B 136.2(7) . . ?
O7A N11C O7B 158.0(8) . . ?
O8C N11C O7B 176.3(6) . . ?
O7C N11C O7B 65.6(5) . . ?
O9C N11C O7B 55.4(6) . . ?
O8B N11C O8A 123.6(6) . . ?
O7A N11C O8A 109.3(6) . . ?
O9A N11C O8A 108.5(6) . . ?
O8C N11C O8A 95.7(5) . . ?
O7C N11C O8A 142.2(4) . . ?
O7B N11C O8A 80.8(4) . . ?
O8B N11C O9B 113.9 . . ?
O7A N11C O9B 94.0(5) . . ?
O9A N11C O9B 130.8(6) . . ?
O8C N11C O9B 74.8 . . ?
O7C N11C O9B 166.8 . . ?
O9C N11C O9B 47.0 . . ?
O7B N11C O9B 101.6(5) . . ?
O9A O7C N11C 69.2(6) . . ?
N11C O7C O7B 58.7(4) . . ?
O9A O7C N11A 63.6(6) . . ?
O7B O7C N11A 53.3(4) . . ?
O9A O7C O8B 111.8(7) . . ?
N11C O7C O8B 45.9 . . ?
O7B O7C O8B 101.8(4) . . ?
N11A O7C O8B 49.1(3) . . ?
O9A O7C N11B 61.5(5) . . ?
O7B O7C N11B 51.1(3) . . ?
O8B O7C N11B 51.7(3) . . ?
O9A O7C O7A 107.1(7) . . ?
O7B O7C O7A 96.8(5) . . ?
N11B O7C O7A 45.9(3) . . ?
O7A O8C N11C 68.2(9) . . ?
O8B O8C N11C 56.5 . . ?
O7A O8C N11A 70.0(8) . . ?
O8B O8C N11A 59.7(4) . . ?
O7A O8C N11B 76.0(8) . . ?
O8B O8C N11B 65.8(4) . . ?
O7A O8C O9B 115.1(11) . . ?
O8B O8C O9B 108.8 . . ?
N11C O8C O9B 59.9 . . ?
N11A O8C O9B 52.3(4) . . ?
N11B O8C O9B 46.6(4) . . ?
O7A O8C Ag3 120(2) . . ?
O8B O8C Ag3 130.7(7) . . ?
N11C O8C Ag3 126.5(6) . . ?
N11A O8C Ag3 116.3(7) . . ?
N11B O8C Ag3 112.5(6) . . ?
O9B O8C Ag3 71.4(5) . . ?
O8A O9C N11B 87.9(9) . . ?
O8A O9C N11A 91.1(9) . . ?
N11B O9C O9B 72.6(5) . . ?
N11A O9C O9B 77.4(4) . . ?
O8A O9C O7B 156.4(14) . . ?
N11B O9C O7B 70.8(6) . . ?
N11A O9C O7B 66.9(6) . . ?
O9B O9C O7B 140.4(7) . . ?
O8A O9C N11C 95.2(8) . . ?
O9B O9C N11C 78.5 . . ?
O7B O9C N11C 63.9(5) . . ?
O8A O9C O9A 139.0(11) . . ?
N11B O9C O9A 53.5(5) . . ?
N11A O9C O9A 49.4(4) . . ?
O9B O9C O9A 125.2(4) . . ?
N11C O9C O9A 46.9(4) . . ?
N7 Ag1 N4 133.82(9) . . ?
N7 Ag1 N1 109.14(9) . . ?
N4 Ag1 N1 103.44(9) . . ?
N7 Ag1 O1 89.58(9) . . ?
N4 Ag1 O1 89.57(9) . . ?
N1 Ag1 O1 135.34(8) . . ?
N8 Ag2 N5 136.66(10) . . ?
N8 Ag2 N2 116.80(10) . . ?
N5 Ag2 N2 106.50(9) . . ?
O8C Ag3 O9B 43.76(16) . . ?
O8C Ag3 O4 148.6(3) . . ?
O9B Ag3 O4 127.7(2) . . ?
O8C Ag3 O1 96.6(2) . . ?
O9B Ag3 O1 127.1(3) . . ?
O4 Ag3 O1 104.13(9) . . ?
O8C Ag3 O7A 10.4(4) . . ?
O9B Ag3 O7A 47.93(19) . . ?
O4 Ag3 O7A 138.68(14) . . ?
O1 Ag3 O7A 100.35(11) . . ?
O8C Ag3 O9B 93.4(4) . 3 ?
O9B Ag3 O9B 56.3(4) . 3 ?
O4 Ag3 O9B 101.8(5) . 3 ?
O1 Ag3 O9B 108.7(5) . 3 ?
O7A Ag3 O9B 101.2(4) . 3 ?

loop_
_geom_bond_atom_site_label_1
_geom_bond_atom_site_label_2
_geom_bond_distance
_geom_bond_site_symmetry_2
_geom_bond_publ_flag
C1 N1 1.344(4) . ?
C1 C2 1.386(4) . ?
C1 C6 1.511(4) . ?
C2 C3 1.384(5) . ?
C2 H2 0.9500 . ?
C3 C4 1.381(4) . ?
C3 H3 0.9500 . ?
C4 C5 1.391(4) . ?
C4 H4 0.9500 . ?
C5 N1 1.343(4) . ?
C5 C17 1.511(4) . ?
C6 N3 1.469(3) . ?
C6 H6A 0.9900 . ?
C6 H6B 0.9900 . ?
C7 N2 1.347(4) . ?
C7 C8 1.387(4) . ?
C7 N3 1.406(4) . ?
C8 C9 1.377(5) . ?
C8 H8 0.9500 . ?
C9 C10 1.383(5) . ?
C9 H9 0.9500 . ?
C10 C11 1.368(4) . ?
C10 H10 0.9500 . ?
C11 N2 1.338(4) . ?
C11 H11 0.9500 . ?
C12 N4 1.328(4) . ?
C12 C13 1.396(4) . ?
C12 N3 1.408(4) . ?
C13 C14 1.381(5) . ?
C13 H13 0.9500 . ?
C14 C15 1.376(6) . ?
C14 H14 0.9500 . ?
C15 C16 1.379(5) . ?
C15 H15 0.9500 . ?
C16 N4 1.349(4) . ?
C16 H16 0.9500 . ?
C17 N6 1.472(3) . ?
C17 H17A 0.9900 . ?
C17 H17B 0.9900 . ?
C18 N5 1.347(4) . ?
C18 C19 1.380(4) . ?
C18 N6 1.410(4) . ?
C19 C20 1.385(5) . ?
C19 H19 0.9500 . ?
C20 C21 1.374(5) . ?
C20 H20 0.9500 . ?
C21 C22 1.371(4) . ?
C21 H21 0.9500 . ?
C22 N5 1.347(4) . ?
C22 H22 0.9500 . ?
C23 N7 1.325(4) . ?
C23 C24 1.399(4) . ?
C23 N6 1.407(4) . ?
C24 C25 1.369(5) . ?
C24 H24 0.9500 . ?
C25 C26 1.386(6) . ?
C25 H25 0.9500 . ?
C26 C27 1.373(5) . ?
C26 H26 0.9500 . ?
C27 N7 1.351(4) . ?
C27 H27 0.9500 . ?
C28 N8 1.126(4) . ?
C28 C29 1.448(4) . ?
C29 H29A 0.9800 . ?
C29 H29B 0.9800 . ?
C29 H29C 0.9800 . ?
N1 Ag1 2.332(2) . ?
N2 Ag2 2.366(2) . ?
N4 Ag1 2.280(3) . ?
N5 Ag2 2.258(2) . ?
N7 Ag1 2.266(3) . ?
N8 Ag2 2.197(3) . ?
N9 O3 1.223(3) . ?
N9 O2 1.236(3) . ?
N9 O1 1.269(3) . ?
N10 O5 1.241(3) . ?
N10 O6 1.246(3) . ?
N10 O4 1.265(3) . ?
N12 C30 1.108(9) . ?
C30 C31 1.408(8) . ?
C31 H31A 0.9800 . ?
C31 H31B 0.9800 . ?
C31 H31C 0.9800 . ?
Cl1 C32 1.77(3) . ?
C32 Cl2 1.653(17) . ?
C32 H32A 0.9900 . ?
C32 H32B 0.9900 . ?
O1 Ag3 2.386(3) . ?
O1 Ag1 2.574(2) . ?
O4 Ag3 2.351(3) . ?
N11A O8A 1.2169 . ?
N11A O7A 1.2249 . ?
N11A O9A 1.2283 . ?
O7A Ag3 2.455(4) . ?
N11B O9B 1.213(8) . ?
N11B O7B 1.2249 . ?
N11B O8B 1.261(8) . ?
O9B Ag3 2.262(10) . ?
O9B Ag3 2.564(8) 3 ?
N11C O8C 1.2169 . ?
N11C O7C 1.2249 . ?
N11C O9C 1.2284 . ?
O8C Ag3 2.159(10) . ?
Ag3 O9B 2.564(18) 3 ?

loop_
_geom_torsion_atom_site_label_1
_geom_torsion_atom_site_label_2
_geom_torsion_atom_site_label_3
_geom_torsion_atom_site_label_4
_geom_torsion
_geom_torsion_site_symmetry_1
_geom_torsion_site_symmetry_2
_geom_torsion_site_symmetry_3
_geom_torsion_site_symmetry_4
_geom_torsion_publ_flag
N1 C1 C2 C3 0.9(4) . . . . ?
C6 C1 C2 C3 178.5(3) . . . . ?
C1 C2 C3 C4 1.0(4) . . . . ?
C2 C3 C4 C5 -1.6(4) . . . . ?
C3 C4 C5 N1 0.4(4) . . . . ?
C3 C4 C5 C17 179.6(3) . . . . ?
N1 C1 C6 N3 -57.2(3) . . . . ?
C2 C1 C6 N3 125.0(3) . . . . ?
N2 C7 C8 C9 0.8(5) . . . . ?
N3 C7 C8 C9 -178.5(3) . . . . ?
C7 C8 C9 C10 1.3(6) . . . . ?
C8 C9 C10 C11 -2.0(6) . . . . ?
C9 C10 C11 N2 0.7(6) . . . . ?
N4 C12 C13 C14 0.7(5) . . . . ?
N3 C12 C13 C14 -178.6(3) . . . . ?
C12 C13 C14 C15 2.2(6) . . . . ?
C13 C14 C15 C16 -2.3(6) . . . . ?
C14 C15 C16 N4 -0.5(6) . . . . ?
N1 C5 C17 N6 60.1(3) . . . . ?
C4 C5 C17 N6 -119.1(3) . . . . ?
N5 C18 C19 C20 -2.6(5) . . . . ?
N6 C18 C19 C20 -179.5(3) . . . . ?
C18 C19 C20 C21 0.0(5) . . . . ?
C19 C20 C21 C22 1.6(5) . . . . ?
C20 C21 C22 N5 -0.7(5) . . . . ?
N7 C23 C24 C25 -1.4(5) . . . . ?
N6 C23 C24 C25 178.0(3) . . . . ?
C23 C24 C25 C26 -0.1(6) . . . . ?
C24 C25 C26 C27 0.4(6) . . . . ?
C25 C26 C27 N7 0.7(6) . . . . ?
C4 C5 N1 C1 1.5(4) . . . . ?
C17 C5 N1 C1 -177.8(2) . . . . ?
C4 C5 N1 Ag1 -167.6(2) . . . . ?
C17 C5 N1 Ag1 13.2(3) . . . . ?
C2 C1 N1 C5 -2.1(4) . . . . ?
C6 C1 N1 C5 -179.9(2) . . . . ?
C2 C1 N1 Ag1 166.3(2) . . . . ?
C6 C1 N1 Ag1 -11.5(3) . . . . ?
C10 C11 N2 C7 1.4(5) . . . . ?
C10 C11 N2 Ag2 -162.8(3) . . . . ?
C8 C7 N2 C11 -2.1(5) . . . . ?
N3 C7 N2 C11 177.2(3) . . . . ?
C8 C7 N2 Ag2 161.5(2) . . . . ?
N3 C7 N2 Ag2 -19.1(3) . . . . ?
N2 C7 N3 C12 -62.4(4) . . . . ?
C8 C7 N3 C12 117.0(3) . . . . ?
N2 C7 N3 C6 139.3(3) . . . . ?
C8 C7 N3 C6 -41.3(4) . . . . ?
N4 C12 N3 C7 157.3(3) . . . . ?
C13 C12 N3 C7 -23.3(4) . . . . ?
N4 C12 N3 C6 -44.4(4) . . . . ?
C13 C12 N3 C6 134.9(3) . . . . ?
C1 C6 N3 C7 -74.3(3) . . . . ?
C1 C6 N3 C12 127.3(3) . . . . ?
C13 C12 N4 C16 -3.4(5) . . . . ?
N3 C12 N4 C16 176.0(3) . . . . ?
C13 C12 N4 Ag1 143.6(3) . . . . ?
N3 C12 N4 Ag1 -37.1(3) . . . . ?
C15 C16 N4 C12 3.3(5) . . . . ?
C15 C16 N4 Ag1 -144.0(3) . . . . ?
C21 C22 N5 C18 -1.9(4) . . . . ?
C21 C22 N5 Ag2 164.8(3) . . . . ?
C19 C18 N5 C22 3.5(4) . . . . ?
N6 C18 N5 C22 -179.4(2) . . . . ?
C19 C18 N5 Ag2 -162.1(2) . . . . ?
N6 C18 N5 Ag2 15.0(3) . . . . ?
N7 C23 N6 C18 -144.5(3) . . . . ?
C24 C23 N6 C18 36.1(4) . . . . ?
N7 C23 N6 C17 51.1(4) . . . . ?
C24 C23 N6 C17 -128.4(3) . . . . ?
N5 C18 N6 C23 58.6(4) . . . . ?
C19 C18 N6 C23 -124.3(3) . . . . ?
N5 C18 N6 C17 -136.5(3) . . . . ?
C19 C18 N6 C17 40.6(4) . . . . ?
C5 C17 N6 C23 -133.7(3) . . . . ?
C5 C17 N6 C18 61.5(3) . . . . ?
C24 C23 N7 C27 2.5(5) . . . . ?
N6 C23 N7 C27 -176.9(3) . . . . ?
C24 C23 N7 Ag1 -158.7(2) . . . . ?
N6 C23 N7 Ag1 21.9(3) . . . . ?
C26 C27 N7 C23 -2.2(5) . . . . ?
C26 C27 N7 Ag1 158.2(3) . . . . ?
O3 N9 O1 Ag3 -3.6(4) . . . . ?
O2 N9 O1 Ag3 179.4(2) . . . . ?
O3 N9 O1 Ag1 170.2(3) . . . . ?
O2 N9 O1 Ag1 -6.8(3) . . . . ?
O5 N10 O4 Ag3 176.2(2) . . . . ?
O6 N10 O4 Ag3 -2.7(3) . . . . ?
O9C N11A O7A O8C 50(3) . . . . ?
O8B N11A O7A O8C -162(4) . . . . ?
O7B N11A O7A O8C -140.1(18) . . . . ?
O8A N11A O7A O8C 51.6(18) . . . . ?
O9A N11A O7A O8C -140.6(18) . . . . ?
O9B N11A O7A O8C 31.1(17) . . . . ?
O7C N11A O7A O8C -138.5(19) . . . . ?
O9C N11A O7A N11C 140(3) . . . . ?
O8B N11A O7A N11C -72(3) . . . . ?
O7B N11A O7A N11C -50(2) . . . . ?
O8A N11A O7A N11C 142(2) . . . . ?
O9A N11A O7A N11C -50(2) . . . . ?
O8C N11A O7A N11C 90(3) . . . . ?
O9B N11A O7A N11C 121(2) . . . . ?
O7C N11A O7A N11C -48.2(19) . . . . ?
O9C N11A O7A N11B 35.2(17) . . . . ?
O8B N11A O7A N11B -177(2) . . . . ?
O7B N11A O7A N11B -154.8 . . . . ?
O8A N11A O7A N11B 36.9 . . . . ?
O9A N11A O7A N11B -155.3 . . . . ?
O8C N11A O7A N11B -14.7(18) . . . . ?
O9B N11A O7A N11B 16.4(6) . . . . ?
O7C N11A O7A N11B -153.2(7) . . . . ?
O9C N11A O7A O7C -172(2) . . . . ?
O8B N11A O7A O7C -24(2) . . . . ?
O7B N11A O7A O7C -1.6(7) . . . . ?
O8A N11A O7A O7C -169.9(7) . . . . ?
O9A N11A O7A O7C -2.1(7) . . . . ?
O8C N11A O7A O7C 138.5(19) . . . . ?
O9B N11A O7A O7C 169.6(8) . . . . ?
O9C N11A O7A Ag3 2.6(17) . . . . ?
O8B N11A O7A Ag3 151(2) . . . . ?
O7B N11A O7A Ag3 172.5(2) . . . . ?
O8A N11A O7A Ag3 4.2(2) . . . . ?
O9A N11A O7A Ag3 172.1(2) . . . . ?
O8C N11A O7A Ag3 -47.3(17) . . . . ?
O9B N11A O7A Ag3 -16.2(5) . . . . ?
O7C N11A O7A Ag3 174.2(7) . . . . ?
O8B N11A O8A O9C 165.9(16) . . . . ?
O7B N11A O8A O9C 7.6(17) . . . . ?
O7A N11A O8A O9C -178.3(17) . . . . ?
O9A N11A O8A O9C 14.0(17) . . . . ?
O8C N11A O8A O9C -160.0(15) . . . . ?
O9B N11A O8A O9C -132(2) . . . . ?
O7C N11A O8A O9C 24.8(19) . . . . ?
O9C N11A O8A O9B 132(2) . . . . ?
O8B N11A O8A O9B -62.5(15) . . . . ?
O7B N11A O8A O9B 139.2(12) . . . . ?
O7A N11A O8A O9B -46.7(12) . . . . ?
O9A N11A O8A O9B 145.6(12) . . . . ?
O8C N11A O8A O9B -28.4(12) . . . . ?
O7C N11A O8A O9B 156.5(17) . . . . ?
O9C N11A O8A N11B 80.7(17) . . . . ?
O8B N11A O8A N11B -113.5(9) . . . . ?
O7B N11A O8A N11B 88.3 . . . . ?
O7A N11A O8A N11B -97.6 . . . . ?
O9A N11A O8A N11B 94.7 . . . . ?
O8C N11A O8A N11B -79.3(7) . . . . ?
O9B N11A O8A N11B -50.9(12) . . . . ?
O7C N11A O8A N11B 105.5(15) . . . . ?
O8B N11A O8A N11C -97(4) . . . . ?
O7B N11A O8A N11C 105(4) . . . . ?
O7A N11A O8A N11C -81(4) . . . . ?
O9A N11A O8A N11C 111(4) . . . . ?
O8C N11A O8A N11C -63(3) . . . . ?
O9B N11A O8A N11C -34(3) . . . . ?
O7C N11A O8A N11C 122(4) . . . . ?
O8B N11A O8A O7B 158.2(9) . . . . ?
O7A N11A O8A O7B 174.1 . . . . ?
O9A N11A O8A O7B 6.4 . . . . ?
O8C N11A O8A O7B -167.6(7) . . . . ?
O9B N11A O8A O7B -139.2(12) . . . . ?
O7C N11A O8A O7B 17.2(15) . . . . ?
O9C N11A O9A O7B -5.9(9) . . . . ?
O8B N11A O9A O7B -172.9(8) . . . . ?
O8A N11A O9A O7B -13.0 . . . . ?
O7A N11A O9A O7B 179.6 . . . . ?
O8C N11A O9A O7B 158.5(10) . . . . ?
O9B N11A O9A O7B 13.1(9) . . . . ?
O7C N11A O9A O7B 175.8(12) . . . . ?
O9C N11A O9A O7C 178.4(18) . . . . ?
O8B N11A O9A O7C 11.3(12) . . . . ?
O7B N11A O9A O7C -175.8(12) . . . . ?
O8A N11A O9A O7C 171.2(12) . . . . ?
O7A N11A O9A O7C 3.8(12) . . . . ?
O8C N11A O9A O7C -17.3(16) . . . . ?
O9B N11A O9A O7C -162.7(14) . . . . ?
O9C N11A O9A N11C -141(3) . . . . ?
O8B N11A O9A N11C 52.3(19) . . . . ?
O7B N11A O9A N11C -135(2) . . . . ?
O8A N11A O9A N11C -148(2) . . . . ?
O7A N11A O9A N11C 45(2) . . . . ?
O8C N11A O9A N11C 23.7(19) . . . . ?
O9B N11A O9A N11C -122(2) . . . . ?
O7C N11A O9A N11C 41.0(17) . . . . ?
O9C N11A O9A N11B -30.3(9) . . . . ?
O8B N11A O9A N11B 162.6(8) . . . . ?
O7B N11A O9A N11B -24.5 . . . . ?
O8A N11A O9A N11B -37.4 . . . . ?
O7A N11A O9A N11B 155.1 . . . . ?
O8C N11A O9A N11B 134.0(10) . . . . ?
O9B N11A O9A N11B -11.3(9) . . . . ?
O7C N11A O9A N11B 151.3(12) . . . . ?
O8B N11A O9A O9C -167.0(9) . . . . ?
O7B N11A O9A O9C 5.9(9) . . . . ?
O8A N11A O9A O9C -7.1(9) . . . . ?
O7A N11A O9A O9C -174.6(9) . . . . ?
O8C N11A O9A O9C 164.4(10) . . . . ?
O9B N11A O9A O9C 19.0(8) . . . . ?
O7C N11A O9A O9C -178.4(18) . . . . ?
O9B O8A N11B O9C 134(2) . . . . ?
N11A O8A N11B O9C -96.9(17) . . . . ?
N11C O8A N11B O9C 134(12) . . . . ?
O7B O8A N11B O9C -9.3(17) . . . . ?
O9C O8A N11B O9B -134(2) . . . . ?
N11A O8A N11B O9B 128.8(12) . . . . ?
N11C O8A N11B O9B 0(10) . . . . ?
O7B O8A N11B O9B -143.6(12) . . . . ?
O9C O8A N11B O7B 9.3(17) . . . . ?
O9B O8A N11B O7B 143.6(12) . . . . ?
N11A O8A N11B O7B -87.6 . . . . ?
N11C O8A N11B O7B 144(11) . . . . ?
O9C O8A N11B O8B 155.1(16) . . . . ?
O9B O8A N11B O8B -70.5(14) . . . . ?
N11A O8A N11B O8B 58.3(8) . . . . ?
N11C O8A N11B O8B -71(11) . . . . ?
O7B O8A N11B O8B 145.9(8) . . . . ?
O9C O8A N11B O7A 172.8(17) . . . . ?
O9B O8A N11B O7A -52.8(12) . . . . ?
N11A O8A N11B O7A 76.0 . . . . ?
N11C O8A N11B O7A -53(11) . . . . ?
O7B O8A N11B O7A 163.6 . . . . ?
O9C O8A N11B O9A 18.3(17) . . . . ?
O9B O8A N11B O9A 152.7(12) . . . . ?
N11A O8A N11B O9A -78.5 . . . . ?
N11C O8A N11B O9A 153(11) . . . . ?
O7B O8A N11B O9A 9.1 . . . . ?
O9C O8A N11B O8C -167.1(16) . . . . ?
O9B O8A N11B O8C -32.8(12) . . . . ?
N11A O8A N11B O8C 96.0(7) . . . . ?
N11C O8A N11B O8C -33(11) . . . . ?
O7B O8A N11B O8C -176.4(7) . . . . ?
O9C O8A N11B O7C 36.4(18) . . . . ?
O9B O8A N11B O7C 170.7(16) . . . . ?
N11A O8A N11B O7C -60.5(13) . . . . ?
N11C O8A N11B O7C 171(12) . . . . ?
O7B O8A N11B O7C 27.1(13) . . . . ?
O8C O7A N11B O9C 68(3) . . . . ?
N11C O7A N11B O9C -179(4) . . . . ?
N11A O7A N11B O9C -127(2) . . . . ?
O7C O7A N11B O9C -152(2) . . . . ?
Ag3 O7A N11B O9C 21(2) . . . . ?
O8C O7A N11B O8A 58.3(18) . . . . ?
N11C O7A N11B O8A 171.5(19) . . . . ?
N11A O7A N11B O8A -136.5 . . . . ?
O7C O7A N11B O8A -161.5(6) . . . . ?
Ag3 O7A N11B O8A 11.3(2) . . . . ?
O8C O7A N11B O9B 33.1(18) . . . . ?
N11C O7A N11B O9B 146(2) . . . . ?
N11A O7A N11B O9B -161.7(6) . . . . ?
O7C O7A N11B O9B 173.4(8) . . . . ?
Ag3 O7A N11B O9B -13.8(6) . . . . ?
O8C O7A N11B O7B -146.5(18) . . . . ?
N11C O7A N11B O7B -33.3(19) . . . . ?
N11A O7A N11B O7B 18.7 . . . . ?
O7C O7A N11B O7B -6.2(6) . . . . ?
Ag3 O7A N11B O7B 166.6(2) . . . . ?
O8C O7A N11B O8B -162(4) . . . . ?
N11C O7A N11B O8B -49(2) . . . . ?
N11A O7A N11B O8B 3(2) . . . . ?
O7C O7A N11B O8B -21.8(19) . . . . ?
Ag3 O7A N11B O8B 151(2) . . . . ?
O8C O7A N11B O9A -143.8(18) . . . . ?
N11C O7A N11B O9A -30.6(19) . . . . ?
N11A O7A N11B O9A 21.3 . . . . ?
O7C O7A N11B O9A -3.6(6) . . . . ?
Ag3 O7A N11B O9A 169.2(2) . . . . ?
N11C O7A N11B O8C 113(3) . . . . ?
N11A O7A N11B O8C 165.2(18) . . . . ?
O7C O7A N11B O8C 140.2(19) . . . . ?
Ag3 O7A N11B O8C -46.9(17) . . . . ?
O8C O7A N11B O7C -140.2(19) . . . . ?
N11C O7A N11B O7C -27.0(15) . . . . ?
N11A O7A N11B O7C 24.9(6) . . . . ?
Ag3 O7A N11B O7C 172.8(7) . . . . ?
O7B O9A N11B O9C -8.9(10) . . . . ?
O7C O9A N11B O9C 174.3(18) . . . . ?
N11C O9A N11B O9C -165(2) . . . . ?
N11A O9A N11B O9C 145.8(10) . . . . ?
O7B O9A N11B O8A -19.2 . . . . ?
O7C O9A N11B O8A 164.0(12) . . . . ?
N11C O9A N11B O8A -175.6(18) . . . . ?
N11A O9A N11B O8A 135.6 . . . . ?
O9C O9A N11B O8A -10.3(10) . . . . ?
O7B O9A N11B O9B 9.7(12) . . . . ?
O7C O9A N11B O9B -167.0(16) . . . . ?
N11C O9A N11B O9B -147(2) . . . . ?
N11A O9A N11B O9B 164.5(12) . . . . ?
O9C O9A N11B O9B 18.7(10) . . . . ?
O7C O9A N11B O7B -176.8(12) . . . . ?
N11C O9A N11B O7B -156.4(18) . . . . ?
N11A O9A N11B O7B 154.7 . . . . ?
O9C O9A N11B O7B 8.9(10) . . . . ?
O7B O9A N11B O8B -170.3(7) . . . . ?
O7C O9A N11B O8B 12.9(12) . . . . ?
N11C O9A N11B O8B 33.3(15) . . . . ?
N11A O9A N11B O8B -15.6(7) . . . . ?
O9C O9A N11B O8B -161.4(10) . . . . ?
O7B O9A N11B O7A -176.3 . . . . ?
O7C O9A N11B O7A 7.0(12) . . . . ?
N11C O9A N11B O7A 27.3(18) . . . . ?
N11A O9A N11B O7A -21.5 . . . . ?
O9C O9A N11B O7A -167.3(10) . . . . ?
O7B O9A N11B O8C 167.3(9) . . . . ?
O7C O9A N11B O8C -9.5(15) . . . . ?
N11C O9A N11B O8C 10.9(16) . . . . ?
N11A O9A N11B O8C -37.9(9) . . . . ?
O9C O9A N11B O8C 176.2(10) . . . . ?
O7B O9A N11B O7C 176.8(12) . . . . ?
N11C O9A N11B O7C 20.4(12) . . . . ?
N11A O9A N11B O7C -28.5(12) . . . . ?
O9C O9A N11B O7C -174.3(18) . . . . ?
O7C O9A O7B O9C 17(3) . . . . ?
N11C O9A O7B O9C 14.8(8) . . . . ?
N11A O9A O7B O9C 6.6(10) . . . . ?
N11B O9A O7B O9C 9.0(10) . . . . ?
O7C O9A O7B N11A 11(3) . . . . ?
N11C O9A O7B N11A 8.2(5) . . . . ?
N11B O9A O7B N11A 2.4 . . . . ?
O9C O9A O7B N11A -6.6(10) . . . . ?
O7C O9A O7B N11B 8(3) . . . . ?
N11C O9A O7B N11B 5.7(5) . . . . ?
N11A O9A O7B N11B -2.4 . . . . ?
O9C O9A O7B N11B -9.0(10) . . . . ?
O7C O9A O7B N11C 2(3) . . . . ?
N11A O9A O7B N11C -8.2(5) . . . . ?
N11B O9A O7B N11C -5.7(5) . . . . ?
O9C O9A O7B N11C -14.8(8) . . . . ?
N11C O9A O7B O7C -2(3) . . . . ?
N11A O9A O7B O7C -11(3) . . . . ?
N11B O9A O7B O7C -8(3) . . . . ?
O9C O9A O7B O7C -17(3) . . . . ?
O7C O9A O7B O8A 19(3) . . . . ?
N11C O9A O7B O8A 17.0(5) . . . . ?
N11A O9A O7B O8A 8.8 . . . . ?
N11B O9A O7B O8A 11.3 . . . . ?
O9C O9A O7B O8A 2.3(10) . . . . ?
O9C N11A O7B O9A 173.3(10) . . . . ?
O8B N11A O7B O9A 9.1(10) . . . . ?
O8A N11A O7B O9A 168.9 . . . . ?
O7A N11A O7B O9A -0.8 . . . . ?
O8C N11A O7B O9A -51.0(17) . . . . ?
O9B N11A O7B O9A -171.3(6) . . . . ?
O7C N11A O7B O9A -2.6(8) . . . . ?
O8B N11A O7B O9C -164.2(11) . . . . ?
O8A N11A O7B O9C -4.4(10) . . . . ?
O7A N11A O7B O9C -174.1(10) . . . . ?
O9A N11A O7B O9C -173.3(10) . . . . ?
O8C N11A O7B O9C 135.7(17) . . . . ?
O9B N11A O7B O9C 15.4(8) . . . . ?
O7C N11A O7B O9C -175.9(15) . . . . ?
O9C N11A O7B N11B -28.1(10) . . . . ?
O8B N11A O7B N11B 167.7(10) . . . . ?
O8A N11A O7B N11B -32.5 . . . . ?
O7A N11A O7B N11B 157.8 . . . . ?
O9A N11A O7B N11B 158.6 . . . . ?
O8C N11A O7B N11B 107.6(17) . . . . ?
O9B N11A O7B N11B -12.7(6) . . . . ?
O7C N11A O7B N11B 156.0(8) . . . . ?
O9C N11A O7B N11C -143(3) . . . . ?
O8B N11A O7B N11C 52.7(19) . . . . ?
O8A N11A O7B N11C -147(2) . . . . ?
O7A N11A O7B N11C 43(2) . . . . ?
O9A N11A O7B N11C 44(2) . . . . ?
O8C N11A O7B N11C -7.4(19) . . . . ?
O9B N11A O7B N11C -128(2) . . . . ?
O7C N11A O7B N11C 41.0(16) . . . . ?
O9C N11A O7B O7C 175.9(15) . . . . ?
O8B N11A O7B O7C 11.7(10) . . . . ?
O8A N11A O7B O7C 171.5(8) . . . . ?
O7A N11A O7B O7C 1.8(8) . . . . ?
O9A N11A O7B O7C 2.6(8) . . . . ?
O8C N11A O7B O7C -48.4(18) . . . . ?
O9B N11A O7B O7C -168.7(9) . . . . ?
O9C N11A O7B O8A 4.4(10) . . . . ?
O8B N11A O7B O8A -159.8(10) . . . . ?
O7A N11A O7B O8A -169.7 . . . . ?
O9A N11A O7B O8A -168.9 . . . . ?
O8C N11A O7B O8A 140.1(17) . . . . ?
O9B N11A O7B O8A 19.8(6) . . . . ?
O7C N11A O7B O8A -171.5(8) . . . . ?
O9C N11B O7B O9A 170.0(11) . . . . ?
O8A N11B O7B O9A 164.2 . . . . ?
O9B N11B O7B O9A -174.3(7) . . . . ?
O8B N11B O7B O9A 11.1(8) . . . . ?
O7A N11B O7B O9A 5.3 . . . . ?
O8C N11B O7B O9A -23.7(15) . . . . ?
O7C N11B O7B O9A -1.9(7) . . . . ?
O8A N11B O7B O9C -5.8(11) . . . . ?
O8B N11B O7B O9C -158.9(11) . . . . ?
O7A N11B O7B O9C -164.8(11) . . . . ?
O9A N11B O7B O9C -170.0(11) . . . . ?
O8C N11B O7B O9C 166.3(15) . . . . ?
O7C N11B O7B O9C -171.9(15) . . . . ?
O9C N11B O7B N11A 149.0(11) . . . . ?
O8A N11B O7B N11A 143.2 . . . . ?
O9B N11B O7B N11A 164.7(7) . . . . ?
O8B N11B O7B N11A -9.9(8) . . . . ?
O7A N11B O7B N11A -15.7 . . . . ?
O9A N11B O7B N11A -21.0 . . . . ?
O8C N11B O7B N11A -44.7(15) . . . . ?
O7C N11B O7B N11A -22.9(7) . . . . ?
O9C N11B O7B N11C -169(2) . . . . ?
O8A N11B O7B N11C -174.9(16) . . . . ?
O9B N11B O7B N11C -153(2) . . . . ?
O8B N11B O7B N11C 32.0(14) . . . . ?
O7A N11B O7B N11C 26.2(16) . . . . ?
O9A N11B O7B N11C 20.9(16) . . . . ?
O8C N11B O7B N11C -2.8(17) . . . . ?
O7C N11B O7B N11C 19.0(11) . . . . ?
O9C N11B O7B O7C 171.9(15) . . . . ?
O8A N11B O7B O7C 166.1(7) . . . . ?
O9B N11B O7B O7C -172.4(9) . . . . ?
O8B N11B O7B O7C 13.0(8) . . . . ?
O7A N11B O7B O7C 7.2(7) . . . . ?
O9A N11B O7B O7C 1.9(7) . . . . ?
O8C N11B O7B O7C -21.8(17) . . . . ?
O9C N11B O7B O8A 5.8(11) . . . . ?
O9B N11B O7B O8A 21.5(7) . . . . ?
O8B N11B O7B O8A -153.1(8) . . . . ?
O7A N11B O7B O8A -158.9 . . . . ?
O9A N11B O7B O8A -164.2 . . . . ?
O8C N11B O7B O8A 172.1(15) . . . . ?
O7C N11B O7B O8A -166.1(7) . . . . ?
O9C O8A O7B O9A -167(5) . . . . ?
O9B O8A O7B O9A -60.4(12) . . . . ?
N11B O8A O7B O9A -18.1 . . . . ?
N11A O8A O7B O9A -12.4 . . . . ?
N11C O8A O7B O9A -19.8(5) . . . . ?
O9B O8A O7B O9C 107(6) . . . . ?
N11B O8A O7B O9C 149(5) . . . . ?
N11A O8A O7B O9C 155(5) . . . . ?
N11C O8A O7B O9C 148(5) . . . . ?
O9C O8A O7B N11A -155(5) . . . . ?
O9B O8A O7B N11A -47.9(12) . . . . ?
N11B O8A O7B N11A -5.7 . . . . ?
N11C O8A O7B N11A -7.4(5) . . . . ?
O9C O8A O7B N11B -149(5) . . . . ?
O9B O8A O7B N11B -42.2(12) . . . . ?
N11A O8A O7B N11B 5.7 . . . . ?
N11C O8A O7B N11B -1.6(5) . . . . ?
O9C O8A O7B N11C -148(5) . . . . ?
O9B O8A O7B N11C -40.6(11) . . . . ?
N11B O8A O7B N11C 1.6(5) . . . . ?
N11A O8A O7B N11C 7.4(5) . . . . ?
O9C O8A O7B O7C -163(5) . . . . ?
O9B O8A O7B O7C -55.9(15) . . . . ?
N11B O8A O7B O7C -13.7(7) . . . . ?
N11A O8A O7B O7C -8.0(7) . . . . ?
N11C O8A O7B O7C -15.4(5) . . . . ?
O9C N11A O8B O8C 78(3) . . . . ?
O7B N11A O8B O8C -155.5(9) . . . . ?
O8A N11A O8B O8C 53.3(7) . . . . ?
O7A N11A O8B O8C 10(2) . . . . ?
O9A N11A O8B O8C -150.9(6) . . . . ?
O9B N11A O8B O8C 24.9(6) . . . . ?
O7C N11A O8B O8C -144.3(3) . . . . ?
O9C N11A O8B N11C 165(5) . . . . ?
O7B N11A O8B N11C -69(2) . . . . ?
O8A N11A O8B N11C 140(2) . . . . ?
O7A N11A O8B N11C 96(3) . . . . ?
O9A N11A O8B N11C -65(2) . . . . ?
O8C N11A O8B N11C 86.2(19) . . . . ?
O9B N11A O8B N11C 111(2) . . . . ?
O7C N11A O8B N11C -58.0(18) . . . . ?
O9C N11A O8B N11B 72(3) . . . . ?
O7B N11A O8B N11B -161.4(15) . . . . ?
O8A N11A O8B N11B 47.4(5) . . . . ?
O7A N11A O8B N11B 4(3) . . . . ?
O9A N11A O8B N11B -156.9(10) . . . . ?
O8C N11A O8B N11B -5.9(9) . . . . ?
O9B N11A O8B N11B 19.0(8) . . . . ?
O7C N11A O8B N11B -150.2(11) . . . . ?
O9C N11A O8B O7C -137(3) . . . . ?
O7B N11A O8B O7C -11.2(9) . . . . ?
O8A N11A O8B O7C -162.4(9) . . . . ?
O7A N11A O8B O7C 154(2) . . . . ?
O9A N11A O8B O7C -6.7(7) . . . . ?
O8C N11A O8B O7C 144.3(3) . . . . ?
O9B N11A O8B O7C 169.2(9) . . . . ?
O9C N11B O8B O8C 109(3) . . . . ?
O8A N11B O8B O8C 61.7(7) . . . . ?
O9B N11B O8B O8C 27.4(6) . . . . ?
O7B N11B O8B O8C -157.8(8) . . . . ?
O7A N11B O8B O8C 10(2) . . . . ?
O9A N11B O8B O8C -152.6(6) . . . . ?
O7C N11B O8B O8C -145.1(3) . . . . ?
O9C N11B O8B N11C -144(4) . . . . ?
O8A N11B O8B N11C 168(2) . . . . ?
O9B N11B O8B N11C 134(2) . . . . ?
O7B N11B O8B N11C -52(2) . . . . ?
O7A N11B O8B N11C 117(3) . . . . ?
O9A N11B O8B N11C -46(2) . . . . ?
O8C N11B O8B N11C 106.2(18) . . . . ?
O7C N11B O8B N11C -38.9(16) . . . . ?
O9C N11B O8B N11A -77(3) . . . . ?
O8A N11B O8B N11A -124.3(6) . . . . ?
O9B N11B O8B N11A -158.6(9) . . . . ?
O7B N11B O8B N11A 16.2(13) . . . . ?
O7A N11B O8B N11A -176(3) . . . . ?
O9A N11B O8B N11A 21.4(9) . . . . ?
O8C N11B O8B N11A 174.0(9) . . . . ?
O7C N11B O8B N11A 28.9(10) . . . . ?
O9C N11B O8B O7C -106(3) . . . . ?
O8A N11B O8B O7C -153.1(8) . . . . ?
O9B N11B O8B O7C 172.5(9) . . . . ?
O7B N11B O8B O7C -12.7(8) . . . . ?
O7A N11B O8B O7C 155(2) . . . . ?
O9A N11B O8B O7C -7.4(7) . . . . ?
O8C N11B O8B O7C 145.1(3) . . . . ?
N11B O8A O9B O9C -45.4(17) . . . . ?
N11A O8A O9B O9C -48.5(16) . . . . ?
N11C O8A O9B O9C -45.4(16) . . . . ?
O7B O8A O9B O9C -17.4(12) . . . . ?
O9C O8A O9B N11B 45.4(17) . . . . ?
N11A O8A O9B N11B -3.10(5) . . . . ?
N11C O8A O9B N11B 0.0(3) . . . . ?
O7B O8A O9B N11B 28.0(7) . . . . ?
O9C O8A O9B N11A 48.5(16) . . . . ?
N11B O8A O9B N11A 3.10(5) . . . . ?
N11C O8A O9B N11A 3.1(3) . . . . ?
O7B O8A O9B N11A 31.1(6) . . . . ?
O9C O8A O9B N11C 45.4(15) . . . . ?
N11B O8A O9B N11C 0.0(3) . . . . ?
N11A O8A O9B N11C -3.1(3) . . . . ?
O7B O8A O9B N11C 28.0(6) . . . . ?
O9C O8A O9B O8C 71(2) . . . . ?
N11B O8A O9B O8C 26.0(8) . . . . ?
N11A O8A O9B O8C 22.9(9) . . . . ?
N11C O8A O9B O8C 26.0(9) . . . . ?
O7B O8A O9B O8C 54.0(14) . . . . ?
O9C O8A O9B Ag3 144.3(14) . . . . ?
N11B O8A O9B Ag3 98.9(7) . . . . ?
N11A O8A O9B Ag3 95.8(7) . . . . ?
N11C O8A O9B Ag3 98.9(7) . . . . ?
O7B O8A O9B Ag3 126.8(8) . . . . ?
O9C O8A O9B Ag3 -82.3(17) . . . 3 ?
N11B O8A O9B Ag3 -127.7(3) . . . 3 ?
N11A O8A O9B Ag3 -130.8(3) . . . 3 ?
N11C O8A O9B Ag3 -127.7(4) . . . 3 ?
O7B O8A O9B Ag3 -99.7(6) . . . 3 ?
O9C N11B O9B O8A -27.7(16) . . . . ?
O7B N11B O9B O8A -43.9(13) . . . . ?
O8B N11B O9B O8A 130.7(11) . . . . ?
O7A N11B O9B O8A 136.4(9) . . . . ?
O9A N11B O9B O8A -49.3(19) . . . . ?
O8C N11B O9B O8A 148.6(12) . . . . ?
O8A N11B O9B O9C 27.7(16) . . . . ?
O7B N11B O9B O9C -16.2(9) . . . . ?
O8B N11B O9B O9C 158.5(11) . . . . ?
O7A N11B O9B O9C 164.2(10) . . . . ?
O9A N11B O9B O9C -21.6(12) . . . . ?
O8C N11B O9B O9C 176.4(8) . . . . ?
O9C N11B O9B N11A -130.5(16) . . . . ?
O8A N11B O9B N11A -102.7(11) . . . . ?
O7B N11B O9B N11A -146.6(14) . . . . ?
O8B N11B O9B N11A 28.0(11) . . . . ?
O7A N11B O9B N11A 33.7(9) . . . . ?
O9A N11B O9B N11A -152(2) . . . . ?
O8C N11B O9B N11A 45.9(12) . . . . ?
O9C N11B O9B N11C 152(3) . . . . ?
O7B N11B O9B N11C 136(3) . . . . ?
O8B N11B O9B N11C -49(2) . . . . ?
O7A N11B O9B N11C -44(3) . . . . ?
O9A N11B O9B N11C 131(3) . . . . ?
O8C N11B O9B N11C -31(3) . . . . ?
O9C N11B O9B O8C -176.4(8) . . . . ?
O8A N11B O9B O8C -148.6(12) . . . . ?
O7B N11B O9B O8C 167.5(9) . . . . ?
O8B N11B O9B O8C -17.9(4) . . . . ?
O7A N11B O9B O8C -12.2(7) . . . . ?
O9A N11B O9B O8C 162.0(14) . . . . ?
O9C N11B O9B Ag3 -148.2(9) . . . . ?
O8A N11B O9B Ag3 -120.4(13) . . . . ?
O7B N11B O9B Ag3 -164.3(3) . . . . ?
O8B N11B O9B Ag3 10.3(11) . . . . ?
O7A N11B O9B Ag3 16.0(6) . . . . ?
O9A N11B O9B Ag3 -169.8(7) . . . . ?
O8C N11B O9B Ag3 28.2(8) . . . . ?
O9C N11B O9B Ag3 44.3(12) . . . 3 ?
O8A N11B O9B Ag3 72.0(10) . . . 3 ?
O7B N11B O9B Ag3 28.1(10) . . . 3 ?
O8B N11B O9B Ag3 -157.2(7) . . . 3 ?
O7A N11B O9B Ag3 -151.6(6) . . . 3 ?
O9A N11B O9B Ag3 22.7(16) . . . 3 ?
O8C N11B O9B Ag3 -139.3(8) . . . 3 ?
O9C N11A O9B O8A -28.4(16) . . . . ?
O8B N11A O9B O8A 134.5(12) . . . . ?
O7B N11A O9B O8A -45.2(12) . . . . ?
O7A N11A O9B O8A 139.7(10) . . . . ?
O9A N11A O9B O8A -52.2(16) . . . . ?
O8C N11A O9B O8A 151.6(12) . . . . ?
O7C N11A O9B O8A -111(3) . . . . ?
O8B N11A O9B O9C 162.8(11) . . . . ?
O7B N11A O9B O9C -16.8(9) . . . . ?
O8A N11A O9B O9C 28.4(16) . . . . ?
O7A N11A O9B O9C 168.0(10) . . . . ?
O9A N11A O9B O9C -23.8(10) . . . . ?
O8C N11A O9B O9C 180.0(7) . . . . ?
O7C N11A O9B O9C -83(3) . . . . ?
O9C N11A O9B N11B 47.6(16) . . . . ?
O8B N11A O9B N11B -149.6(12) . . . . ?
O7B N11A O9B N11B 30.8(13) . . . . ?
O8A N11A O9B N11B 75.9(11) . . . . ?
O7A N11A O9B N11B -144.4(10) . . . . ?
O9A N11A O9B N11B 23.8(17) . . . . ?
O8C N11A O9B N11B -132.4(12) . . . . ?
O7C N11A O9B N11B -36(4) . . . . ?
O9C N11A O9B N11C 130(3) . . . . ?
O8B N11A O9B N11C -67(2) . . . . ?
O7B N11A O9B N11C 113(3) . . . . ?
O8A N11A O9B N11C 159(2) . . . . ?
O7A N11A O9B N11C -62(2) . . . . ?
O9A N11A O9B N11C 106(3) . . . . ?
O8C N11A O9B N11C -50(2) . . . . ?
O7C N11A O9B N11C 47(3) . . . . ?
O9C N11A O9B O8C 180.0(7) . . . . ?
O8B N11A O9B O8C -17.2(4) . . . . ?
O7B N11A O9B O8C 163.2(8) . . . . ?
O8A N11A O9B O8C -151.6(12) . . . . ?
O7A N11A O9B O8C -12.0(7) . . . . ?
O9A N11A O9B O8C 156.2(11) . . . . ?
O7C N11A O9B O8C 97(3) . . . . ?
O9C N11A O9B Ag3 -149.8(9) . . . . ?
O8B N11A O9B Ag3 13.0(10) . . . . ?
O7B N11A O9B Ag3 -166.6(3) . . . . ?
O8A N11A O9B Ag3 -121.4(13) . . . . ?
O7A N11A O9B Ag3 18.2(5) . . . . ?
O9A N11A O9B Ag3 -173.6(4) . . . . ?
O8C N11A O9B Ag3 30.2(8) . . . . ?
O7C N11A O9B Ag3 127(3) . . . . ?
O9C N11A O9B Ag3 42.2(12) . . . 3 ?
O8B N11A O9B Ag3 -155.0(8) . . . 3 ?
O7B N11A O9B Ag3 25.3(9) . . . 3 ?
O8A N11A O9B Ag3 70.5(10) . . . 3 ?
O7A N11A O9B Ag3 -149.8(6) . . . 3 ?
O9A N11A O9B Ag3 18.3(13) . . . 3 ?
O8C N11A O9B Ag3 -137.8(8) . . . 3 ?
O7C N11A O9B Ag3 -41(4) . . . 3 ?
O8C O8B N11C O7A 8(2) . . . . ?
N11A O8B N11C O7A -84(3) . . . . ?
N11B O8B N11C O7A -63(3) . . . . ?
O7C O8B N11C O7A 160(2) . . . . ?
O8C O8B N11C O9A -166.9(9) . . . . ?
N11A O8B N11C O9A 102(2) . . . . ?
N11B O8B N11C O9A 123(2) . . . . ?
O7C O8B N11C O9A -14.2(9) . . . . ?
N11A O8B N11C O8C -91(2) . . . . ?
N11B O8B N11C O8C -70.6(18) . . . . ?
O7C O8B N11C O8C 152.6 . . . . ?
O8C O8B N11C O7C -152.6 . . . . ?
N11A O8B N11C O7C 116(2) . . . . ?
N11B O8B N11C O7C 136.8(18) . . . . ?
O8C O8B N11C O9C 84.6 . . . . ?
N11A O8B N11C O9C -6(2) . . . . ?
N11B O8B N11C O9C 14.0(17) . . . . ?
O7C O8B N11C O9C -122.8 . . . . ?
O8C O8B N11C O7B 177.3(12) . . . . ?
N11A O8B N11C O7B 86(2) . . . . ?
N11B O8B N11C O7B 107(3) . . . . ?
O7C O8B N11C O7B -30.1(12) . . . . ?
O8C O8B N11C O8A 62.7(6) . . . . ?
N11A O8B N11C O8A -28.4(17) . . . . ?
N11B O8B N11C O8A -7.8(14) . . . . ?
O7C O8B N11C O8A -144.6(6) . . . . ?
O8C O8B N11C O9B 35.8 . . . . ?
N11A O8B N11C O9B -55(2) . . . . ?
N11B O8B N11C O9B -34.7(18) . . . . ?
O7C O8B N11C O9B -171.5 . . . . ?
O8C O7A N11C O8B -167(4) . . . . ?
N11A O7A N11C O8B 104(3) . . . . ?
N11B O7A N11C O8B 128(2) . . . . ?
O7C O7A N11C O8B -19(2) . . . . ?
Ag3 O7A N11C O8B 149(2) . . . . ?
O8C O7A N11C O9A -159.7(17) . . . . ?
N11A O7A N11C O9A 111(3) . . . . ?
N11B O7A N11C O9A 135(3) . . . . ?
O7C O7A N11C O9A -12.3(12) . . . . ?
Ag3 O7A N11C O9A 155.8(8) . . . . ?
N11A O7A N11C O8C -89(3) . . . . ?
N11B O7A N11C O8C -66(3) . . . . ?
O7C O7A N11C O8C 147.4(16) . . . . ?
Ag3 O7A N11C O8C -44.5(16) . . . . ?
O8C O7A N11C O7C -147.4(16) . . . . ?
N11A O7A N11C O7C 124(2) . . . . ?
N11B O7A N11C O7C 147.1(18) . . . . ?
Ag3 O7A N11C O7C 168.2(5) . . . . ?
O8C O7A N11C O9C 66(2) . . . . ?
N11A O7A N11C O9C -23(2) . . . . ?
N11B O7A N11C O9C 0.6(16) . . . . ?
O7C O7A N11C O9C -146.5(8) . . . . ?
Ag3 O7A N11C O9C 21.7(10) . . . . ?
O8C O7A N11C O7B 174(2) . . . . ?
N11A O7A N11C O7B 85(3) . . . . ?
N11B O7A N11C O7B 108(3) . . . . ?
O7C O7A N11C O7B -39(2) . . . . ?
Ag3 O7A N11C O7B 130(2) . . . . ?
O8C O7A N11C O8A 59.6(19) . . . . ?
N11A O7A N11C O8A -29.5(18) . . . . ?
N11B O7A N11C O8A -5.9(13) . . . . ?
O7C O7A N11C O8A -153.0(6) . . . . ?
Ag3 O7A N11C O8A 15.2(8) . . . . ?
O8C O7A N11C O9B 38.9(18) . . . . ?
N11A O7A N11C O9B -50(2) . . . . ?
N11B O7A N11C O9B -26.6(17) . . . . ?
O7C O7A N11C O9B -173.70(17) . . . . ?
Ag3 O7A N11C O9B -5.5(6) . . . . ?
O7B O9A N11C O8B -157.2(8) . . . . ?
O7C O9A N11C O8B 23.8(15) . . . . ?
N11A O9A N11C O8B -114(2) . . . . ?
N11B O9A N11C O8B -135(2) . . . . ?
O9C O9A N11C O8B -146.1(2) . . . . ?
O7B O9A N11C O7A -160.1(11) . . . . ?
O7C O9A N11C O7A 21(2) . . . . ?
N11A O9A N11C O7A -117(3) . . . . ?
N11B O9A N11C O7A -138(3) . . . . ?
O9C O9A N11C O7A -149.0(12) . . . . ?
O7B O9A N11C O8C -180(2) . . . . ?
O7C O9A N11C O8C 1(3) . . . . ?
N11A O9A N11C O8C -136(4) . . . . ?
N11B O9A N11C O8C -158(3) . . . . ?
O9C O9A N11C O8C -168.7(18) . . . . ?
O7B O9A N11C O7C 179.0(11) . . . . ?
N11A O9A N11C O7C -137.5(17) . . . . ?
N11B O9A N11C O7C -158.8(12) . . . . ?
O9C O9A N11C O7C -169.9(13) . . . . ?
O7B O9A N11C O9C -11.1(7) . . . . ?
O7C O9A N11C O9C 169.9(13) . . . . ?
N11A O9A N11C O9C 32(2) . . . . ?
N11B O9A N11C O9C 11.1(19) . . . . ?
O7C O9A N11C O7B -179.0(11) . . . . ?
N11A O9A N11C O7B 43(2) . . . . ?
N11B O9A N11C O7B 22.2(17) . . . . ?
O9C O9A N11C O7B 11.1(7) . . . . ?
O7B O9A N11C O8A -19.2(5) . . . . ?
O7C O9A N11C O8A 161.8(9) . . . . ?
N11A O9A N11C O8A 24.3(16) . . . . ?
N11B O9A N11C O8A 3.0(12) . . . . ?
O9C O9A N11C O8A -8.2(9) . . . . ?
O7B O9A N11C O9B -4.9(8) . . . . ?
O7C O9A N11C O9B 176.0(5) . . . . ?
N11A O9A N11C O9B 38.6(17) . . . . ?
N11B O9A N11C O9B 17.2(13) . . . . ?
O9C O9A N11C O9B 6.1(9) . . . . ?
O9A O7B N11C O8B 31.8(10) . . . . ?
O9C O7B N11C O8B -134.8(4) . . . . ?
N11A O7B N11C O8B -102(2) . . . . ?
N11B O7B N11C O8B -126(2) . . . . ?
O7C O7B N11C O8B 32.4(13) . . . . ?
O8A O7B N11C O8B -129.8(12) . . . . ?
O9A O7B N11C O7A 42(2) . . . . ?
O9C O7B N11C O7A -124(2) . . . . ?
N11A O7B N11C O7A -92(3) . . . . ?
N11B O7B N11C O7A -115(3) . . . . ?
O7C O7B N11C O7A 43(2) . . . . ?
O8A O7B N11C O7A -119(2) . . . . ?
O9C O7B N11C O9A -166.6(8) . . . . ?
N11A O7B N11C O9A -134(2) . . . . ?
N11B O7B N11C O9A -157.6(17) . . . . ?
O7C O7B N11C O9A 0.6(7) . . . . ?
O8A O7B N11C O9A -161.6(5) . . . . ?
O9A O7B N11C O7C -0.6(7) . . . . ?
O9C O7B N11C O7C -167.2(11) . . . . ?
N11A O7B N11C O7C -134.6(18) . . . . ?
N11B O7B N11C O7C -158.3(13) . . . . ?
O8A O7B N11C O7C -162.2(5) . . . . ?
O9A O7B N11C O9C 166.6(8) . . . . ?
N11A O7B N11C O9C 33(2) . . . . ?
N11B O7B N11C O9C 9.0(19) . . . . ?
O7C O7B N11C O9C 167.2(11) . . . . ?
O8A O7B N11C O9C 5.0(10) . . . . ?
O9A O7B N11C O8A 161.6(5) . . . . ?
O9C O7B N11C O8A -5.0(10) . . . . ?
N11A O7B N11C O8A 27.6(17) . . . . ?
N11B O7B N11C O8A 3.9(12) . . . . ?
O7C O7B N11C O8A 162.2(5) . . . . ?
O9A O7B N11C O9B 176.2(6) . . . . ?
O9C O7B N11C O9B 9.6(8) . . . . ?
N11A O7B N11C O9B 42.3(18) . . . . ?
N11B O7B N11C O9B 18.6(14) . . . . ?
O7C O7B N11C O9B 176.8(2) . . . . ?
O8A O7B N11C O9B 14.6(5) . . . . ?
O9C O8A N11C O8B 150.0(9) . . . . ?
O9B O8A N11C O8B -74.8(14) . . . . ?
N11B O8A N11C O8B 105(11) . . . . ?
N11A O8A N11C O8B 70(3) . . . . ?
O7B O8A N11C O8B 140.4(10) . . . . ?
O9C O8A N11C O7A 169.3(14) . . . . ?
O9B O8A N11C O7A -55.5(14) . . . . ?
N11A O8A N11C O7A 90(4) . . . . ?
O7B O8A N11C O7A 159.8(10) . . . . ?
O9C O8A N11C O9A 18.9(19) . . . . ?
O9B O8A N11C O9A 154.2(11) . . . . ?
N11B O8A N11C O9A -26(10) . . . . ?
N11A O8A N11C O9A -61(3) . . . . ?
O7B O8A N11C O9A 9.4(2) . . . . ?
O9C O8A N11C O8C -169.4(11) . . . . ?
O9B O8A N11C O8C -34.1(13) . . . . ?
N11B O8A N11C O8C 146(11) . . . . ?
N11A O8A N11C O8C 111(3) . . . . ?
O7B O8A N11C O8C -178.9(9) . . . . ?
O9C O8A N11C O7C 36.5(19) . . . . ?
O9B O8A N11C O7C 171.8(5) . . . . ?
N11B O8A N11C O7C -8(11) . . . . ?
N11A O8A N11C O7C -43(3) . . . . ?
O7B O8A N11C O7C 27.0(8) . . . . ?
O9B O8A N11C O9C 135(2) . . . . ?
N11B O8A N11C O9C -45(12) . . . . ?
N11A O8A N11C O9C -80(4) . . . . ?
O7B O8A N11C O9C -9.6(18) . . . . ?
O9C O8A N11C O7B 9.6(18) . . . . ?
O9B O8A N11C O7B 144.8(11) . . . . ?
N11B O8A N11C O7B -35(11) . . . . ?
N11A O8A N11C O7B -70(3) . . . . ?
O9C O8A N11C O9B -135(2) . . . . ?
N11A O8A N11C O9B 145(3) . . . . ?
O7B O8A N11C O9B -144.8(11) . . . . ?
O8A O9B N11C O8B 118.4(14) . . . . ?
O9C O9B N11C O8B 143.1 . . . . ?
N11B O9B N11C O8B 118(3) . . . . ?
N11A O9B N11C O8B 98(3) . . . . ?
O8C O9B N11C O8B -26.3 . . . . ?
Ag3 O9B N11C O8B -4.5(8) . . . . ?
Ag3 O9B N11C O8B -164.1(8) 3 . . . ?
O8A O9B N11C O7A 128.8(13) . . . . ?
O9C O9B N11C O7A 153.5(8) . . . . ?
N11B O9B N11C O7A 129(3) . . . . ?
N11A O9B N11C O7A 109(3) . . . . ?
O8C O9B N11C O7A -15.8(8) . . . . ?
Ag3 O9B N11C O7A 5.9(6) . . . . ?
Ag3 O9B N11C O7A -153.6(8) 3 . . . ?
O8A O9B N11C O9A -33.1(14) . . . . ?
O9C O9B N11C O9A -8.3(12) . . . . ?
N11B O9B N11C O9A -33(2) . . . . ?
N11A O9B N11C O9A -53(2) . . . . ?
O8C O9B N11C O9A -177.7(12) . . . . ?
Ag3 O9B N11C O9A -156.0(8) . . . . ?
Ag3 O9B N11C O9A 44.5(11) 3 . . . ?
O8A O9B N11C O8C 144.6(14) . . . . ?
O9C O9B N11C O8C 169.4 . . . . ?
N11B O9B N11C O8C 145(3) . . . . ?
N11A O9B N11C O8C 124(3) . . . . ?
Ag3 O9B N11C O8C 21.7(8) . . . . ?
Ag3 O9B N11C O8C -137.8(8) 3 . . . ?
O8A O9B N11C O7C -22.7(14) . . . . ?
O9C O9B N11C O7C 2.0 . . . . ?
N11B O9B N11C O7C -23(3) . . . . ?
N11A O9B N11C O7C -43(3) . . . . ?
O8C O9B N11C O7C -167.3 . . . . ?
Ag3 O9B N11C O7C -145.6(8) . . . . ?
Ag3 O9B N11C O7C 54.9(8) 3 . . . ?
O8A O9B N11C O9C -24.7(14) . . . . ?
N11B O9B N11C O9C -25(3) . . . . ?
N11A O9B N11C O9C -45(3) . . . . ?
O8C O9B N11C O9C -169.4 . . . . ?
Ag3 O9B N11C O9C -147.6(8) . . . . ?
Ag3 O9B N11C O9C 52.9(8) 3 . . . ?
O8A O9B N11C O7B -35.5(11) . . . . ?
O9C O9B N11C O7B -10.8(10) . . . . ?
N11B O9B N11C O7B -36(3) . . . . ?
N11A O9B N11C O7B -56(2) . . . . ?
O8C O9B N11C O7B 179.8(10) . . . . ?
Ag3 O9B N11C O7B -158.4(6) . . . . ?
Ag3 O9B N11C O7B 42.1(7) 3 . . . ?
O9C O9B N11C O8A 24.7(14) . . . . ?
N11B O9B N11C O8A 0(2) . . . . ?
N11A O9B N11C O8A -20(2) . . . . ?
O8C O9B N11C O8A -144.6(14) . . . . ?
Ag3 O9B N11C O8A -122.9(14) . . . . ?
Ag3 O9B N11C O8A 77.6(12) 3 . . . ?
O7B O9A O7C N11C -2(3) . . . . ?
N11A O9A O7C N11C 7.8(3) . . . . ?
N11B O9A O7C N11C 5.1(3) . . . . ?
O9C O9A O7C N11C 9.0(12) . . . . ?
N11C O9A O7C O7B 2(3) . . . . ?
N11A O9A O7C O7B 10(3) . . . . ?
N11B O9A O7C O7B 8(3) . . . . ?
O9C O9A O7C O7B 11(2) . . . . ?
O7B O9A O7C N11A -10(3) . . . . ?
N11C O9A O7C N11A -7.8(3) . . . . ?
N11B O9A O7C N11A -2.64(11) . . . . ?
O9C O9A O7C N11A 1.2(13) . . . . ?
O7B O9A O7C O8B -20(4) . . . . ?
N11C O9A O7C O8B -17.5(11) . . . . ?
N11A O9A O7C O8B -9.8(10) . . . . ?
N11B O9A O7C O8B -12.4(11) . . . . ?
O9C O9A O7C O8B -9(2) . . . . ?
O7B O9A O7C N11B -8(3) . . . . ?
N11C O9A O7C N11B -5.1(3) . . . . ?
N11A O9A O7C N11B 2.64(11) . . . . ?
O9C O9A O7C N11B 3.9(13) . . . . ?
O7B O9A O7C O7A -13(4) . . . . ?
N11C O9A O7C O7A -10.1(10) . . . . ?
N11A O9A O7C O7A -2.4(8) . . . . ?
N11B O9A O7C O7A -5.0(9) . . . . ?
O9C O9A O7C O7A -1(2) . . . . ?
O8B N11C O7C O9A -157.1(15) . . . . ?
O7A N11C O7C O9A -164.6(15) . . . . ?
O8C N11C O7C O9A -179.4(15) . . . . ?
O9C N11C O7C O9A -11.6(15) . . . . ?
O7B N11C O7C O9A 0.5(6) . . . . ?
O8A N11C O7C O9A -28.9(14) . . . . ?
O9B N11C O7C O9A -13.3(15) . . . . ?
O8B N11C O7C O7B -157.6(10) . . . . ?
O7A N11C O7C O7B -165.1(10) . . . . ?
O9A N11C O7C O7B -0.5(6) . . . . ?
O8C N11C O7C O7B -179.9(10) . . . . ?
O9C N11C O7C O7B -12.1(10) . . . . ?
O8A N11C O7C O7B -29.4(9) . . . . ?
O9B N11C O7C O7B -13.8(10) . . . . ?
O8B N11C O7C N11A -107(2) . . . . ?
O7A N11C O7C N11A -114(3) . . . . ?
O9A N11C O7C N11A 50(2) . . . . ?
O8C N11C O7C N11A -129(2) . . . . ?
O9C N11C O7C N11A 39(2) . . . . ?
O7B N11C O7C N11A 51(2) . . . . ?
O8A N11C O7C N11A 21.6(19) . . . . ?
O9B N11C O7C N11A 37(2) . . . . ?
O7A N11C O7C O8B -7.5(8) . . . . ?
O9A N11C O7C O8B 157.1(15) . . . . ?
O8C N11C O7C O8B -22.3 . . . . ?
O9C N11C O7C O8B 145.5 . . . . ?
O7B N11C O7C O8B 157.6(10) . . . . ?
O8A N11C O7C O8B 128.2(10) . . . . ?
O9B N11C O7C O8B 143.8 . . . . ?
O8B N11C O7C N11B -127(2) . . . . ?
O7A N11C O7C N11B -134(3) . . . . ?
O9A N11C O7C N11B 30.3(18) . . . . ?
O8C N11C O7C N11B -149(2) . . . . ?
O9C N11C O7C N11B 19(2) . . . . ?
O7B N11C O7C N11B 30.8(18) . . . . ?
O8A N11C O7C N11B 1.4(17) . . . . ?
O9B N11C O7C N11B 17(2) . . . . ?
O8B N11C O7C O7A 7.5(8) . . . . ?
O9A N11C O7C O7A 164.6(15) . . . . ?
O8C N11C O7C O7A -14.8(8) . . . . ?
O9C N11C O7C O7A 153.0(8) . . . . ?
O7B N11C O7C O7A 165.1(10) . . . . ?
O8A N11C O7C O7A 135.7(10) . . . . ?
O9B N11C O7C O7A 151.3(8) . . . . ?
O9C O7B O7C O9A -165(3) . . . . ?
N11A O7B O7C O9A -169(3) . . . . ?
N11B O7B O7C O9A -171(3) . . . . ?
N11C O7B O7C O9A -177(3) . . . . ?
O8A O7B O7C O9A -162(3) . . . . ?
O9A O7B O7C N11C 177(3) . . . . ?
O9C O7B O7C N11C 12.3(10) . . . . ?
N11A O7B O7C N11C 8.8(4) . . . . ?
N11B O7B O7C N11C 5.9(4) . . . . ?
O8A O7B O7C N11C 14.9(4) . . . . ?
O9A O7B O7C N11A 169(3) . . . . ?
O9C O7B O7C N11A 3.5(13) . . . . ?
N11B O7B O7C N11A -2.87(9) . . . . ?
N11C O7B O7C N11A -8.8(4) . . . . ?
O8A O7B O7C N11A 6.2(6) . . . . ?
O9A O7B O7C O8B 161(4) . . . . ?
O9C O7B O7C O8B -4.0(17) . . . . ?
N11A O7B O7C O8B -7.5(6) . . . . ?
N11B O7B O7C O8B -10.3(6) . . . . ?
N11C O7B O7C O8B -16.2(7) . . . . ?
O8A O7B O7C O8B -1.3(10) . . . . ?
O9A O7B O7C N11B 171(3) . . . . ?
O9C O7B O7C N11B 6.4(12) . . . . ?
N11A O7B O7C N11B 2.87(9) . . . . ?
N11C O7B O7C N11B -5.9(4) . . . . ?
O8A O7B O7C N11B 9.1(5) . . . . ?
O9A O7B O7C O7A 168(4) . . . . ?
O9C O7B O7C O7A 2.9(15) . . . . ?
N11A O7B O7C O7A -0.7(3) . . . . ?
N11B O7B O7C O7A -3.5(4) . . . . ?
N11C O7B O7C O7A -9.4(6) . . . . ?
O8A O7B O7C O7A 5.5(8) . . . . ?
O9C N11A O7C O9A -2(2) . . . . ?
O8B N11A O7C O9A -168.0(13) . . . . ?
O7B N11A O7C O9A 2.3(7) . . . . ?
O8A N11A O7C O9A -17(2) . . . . ?
O7A N11A O7C O9A -176.7(11) . . . . ?
O8C N11A O7C O9A 167.8(12) . . . . ?
O9B N11A O7C O9A 73(4) . . . . ?
O9C N11A O7C N11C -128(3) . . . . ?
O8B N11A O7C N11C 66(2) . . . . ?
O7B N11A O7C N11C -124(2) . . . . ?
O8A N11A O7C N11C -143(3) . . . . ?
O7A N11A O7C N11C 57(2) . . . . ?
O9A N11A O7C N11C -126(2) . . . . ?
O8C N11A O7C N11C 41.4(19) . . . . ?
O9B N11A O7C N11C -53(3) . . . . ?
O9C N11A O7C O7B -4.3(16) . . . . ?
O8B N11A O7C O7B -170.3(8) . . . . ?
O8A N11A O7C O7B -19.4(17) . . . . ?
O7A N11A O7C O7B -179.1(4) . . . . ?
O9A N11A O7C O7B -2.3(7) . . . . ?
O8C N11A O7C O7B 165.4(8) . . . . ?
O9B N11A O7C O7B 71(4) . . . . ?
O9C N11A O7C O8B 166.0(12) . . . . ?
O7B N11A O7C O8B 170.3(8) . . . . ?
O8A N11A O7C O8B 150.9(16) . . . . ?
O7A N11A O7C O8B -8.8(7) . . . . ?
O9A N11A O7C O8B 168.0(13) . . . . ?
O8C N11A O7C O8B -24.3(2) . . . . ?
O9B N11A O7C O8B -119(4) . . . . ?
O9C N11A O7C N11B -49.6(11) . . . . ?
O8B N11A O7C N11B 144.5(11) . . . . ?
O7B N11A O7C N11B -45.2(12) . . . . ?
O8A N11A O7C N11B -64.6(11) . . . . ?
O7A N11A O7C N11B 135.7(8) . . . . ?
O9A N11A O7C N11B -47.6(18) . . . . ?
O8C N11A O7C N11B 120.2(12) . . . . ?
O9B N11A O7C N11B 26(3) . . . . ?
O9C N11A O7C O7A 174.7(13) . . . . ?
O8B N11A O7C O7A 8.8(7) . . . . ?
O7B N11A O7C O7A 179.1(4) . . . . ?
O8A N11A O7C O7A 159.7(13) . . . . ?
O9A N11A O7C O7A 176.7(11) . . . . ?
O8C N11A O7C O7A -15.5(8) . . . . ?
O9B N11A O7C O7A -110(3) . . . . ?
O8C O8B O7C O9A 57.3(15) . . . . ?
N11C O8B O7C O9A 23.1(15) . . . . ?
N11A O8B O7C O9A 11.6(12) . . . . ?
N11B O8B O7C O9A 13.9(12) . . . . ?
O8C O8B O7C N11C 34.2 . . . . ?
N11A O8B O7C N11C -11.5(5) . . . . ?
N11B O8B O7C N11C -9.2(5) . . . . ?
O8C O8B O7C O7B 53.7(9) . . . . ?
N11C O8B O7C O7B 19.4(9) . . . . ?
N11A O8B O7C O7B 7.9(6) . . . . ?
N11B O8B O7C O7B 10.3(6) . . . . ?
O8C O8B O7C N11A 45.7(5) . . . . ?
N11C O8B O7C N11A 11.5(5) . . . . ?
N11B O8B O7C N11A 2.33(8) . . . . ?
O8C O8B O7C N11B 43.4(4) . . . . ?
N11C O8B O7C N11B 9.2(5) . . . . ?
N11A O8B O7C N11B -2.33(8) . . . . ?
O8C O8B O7C O7A 0(3) . . . . ?
N11C O8B O7C O7A -34(3) . . . . ?
N11A O8B O7C O7A -46(3) . . . . ?
N11B O8B O7C O7A -44(3) . . . . ?
O9C N11B O7C O9A -7(2) . . . . ?
O8A N11B O7C O9A -30(2) . . . . ?
O7B N11B O7C O9A 1.8(7) . . . . ?
O8B N11B O7C O9A -165.3(13) . . . . ?
O7A N11B O7C O9A -173.3(12) . . . . ?
O8C N11B O7C O9A 172.4(12) . . . . ?
O9C N11B O7C N11C -154(3) . . . . ?
O8A N11B O7C N11C -178(3) . . . . ?
O7B N11B O7C N11C -146(2) . . . . ?
O8B N11B O7C N11C 47(2) . . . . ?
O7A N11B O7C N11C 39(2) . . . . ?
O9A N11B O7C N11C -147.6(19) . . . . ?
O8C N11B O7C N11C 24.8(18) . . . . ?
O9C N11B O7C O7B -8.5(16) . . . . ?
O8A N11B O7C O7B -31.8(15) . . . . ?
O8B N11B O7C O7B -167.1(8) . . . . ?
O7A N11B O7C O7B -175.1(5) . . . . ?
O9A N11B O7C O7B -1.8(7) . . . . ?
O8C N11B O7C O7B 170.6(8) . . . . ?
O9C N11B O7C N11A 124.5(12) . . . . ?
O8A N11B O7C N11A 101.2(11) . . . . ?
O7B N11B O7C N11A 133.0(12) . . . . ?
O8B N11B O7C N11A -34.1(11) . . . . ?
O7A N11B O7C N11A -42.1(8) . . . . ?
O9A N11B O7C N11A 131.2(18) . . . . ?
O8C N11B O7C N11A -56.4(11) . . . . ?
O9C N11B O7C O8B 158.5(12) . . . . ?
O8A N11B O7C O8B 135.2(14) . . . . ?
O7B N11B O7C O8B 167.1(8) . . . . ?
O7A N11B O7C O8B -8.1(7) . . . . ?
O9A N11B O7C O8B 165.3(13) . . . . ?
O8C N11B O7C O8B -22.3(2) . . . . ?
O9C N11B O7C O7A 166.6(13) . . . . ?
O8A N11B O7C O7A 143.3(11) . . . . ?
O7B N11B O7C O7A 175.1(5) . . . . ?
O8B N11B O7C O7A 8.1(7) . . . . ?
O9A N11B O7C O7A 173.3(12) . . . . ?
O8C N11B O7C O7A -14.3(8) . . . . ?
O8C O7A O7C O9A 55(2) . . . . ?
N11C O7A O7C O9A 15.1(15) . . . . ?
N11A O7A O7C O9A 3.1(10) . . . . ?
N11B O7A O7C O9A 6.1(11) . . . . ?
Ag3 O7A O7C O9A -9(2) . . . . ?
O8C O7A O7C N11C 39.7(15) . . . . ?
N11A O7A O7C N11C -12.0(6) . . . . ?
N11B O7A O7C N11C -9.0(5) . . . . ?
Ag3 O7A O7C N11C -24.3(10) . . . . ?
O8C O7A O7C O7B 52.4(19) . . . . ?
N11C O7A O7C O7B 12.8(8) . . . . ?
N11A O7A O7C O7B 0.8(3) . . . . ?
N11B O7A O7C O7B 3.8(4) . . . . ?
Ag3 O7A O7C O7B -11.5(18) . . . . ?
O8C O7A O7C N11A 51.7(18) . . . . ?
N11C O7A O7C N11A 12.0(6) . . . . ?
N11B O7A O7C N11A 3.06(8) . . . . ?
Ag3 O7A O7C N11A -12.3(15) . . . . ?
N11C O7A O7C O8B 140(4) . . . . ?
N11A O7A O7C O8B 128(3) . . . . ?
N11B O7A O7C O8B 131(3) . . . . ?
Ag3 O7A O7C O8B 116(4) . . . . ?
O8C O7A O7C N11B 48.6(18) . . . . ?
N11C O7A O7C N11B 9.0(5) . . . . ?
N11A O7A O7C N11B -3.06(8) . . . . ?
Ag3 O7A O7C N11B -15.3(14) . . . . ?
N11C O7A O8C O8B 26(6) . . . . ?
N11A O7A O8C O8B 37(6) . . . . ?
N11B O7A O8C O8B 38(6) . . . . ?
O7C O7A O8C O8B 0(5) . . . . ?
Ag3 O7A O8C O8B 146(6) . . . . ?
N11A O7A O8C N11C 11.0(5) . . . . ?
N11B O7A O8C N11C 12.5(6) . . . . ?
O7C O7A O8C N11C -25.9(8) . . . . ?
Ag3 O7A O8C N11C 120.6(7) . . . . ?
N11C O7A O8C N11A -11.0(5) . . . . ?
N11B O7A O8C N11A 1.43(17) . . . . ?
O7C O7A O8C N11A -37.0(11) . . . . ?
Ag3 O7A O8C N11A 109.6(8) . . . . ?
N11C O7A O8C N11B -12.5(6) . . . . ?
N11A O7A O8C N11B -1.43(17) . . . . ?
O7C O7A O8C N11B -38.4(13) . . . . ?
Ag3 O7A O8C N11B 108.2(8) . . . . ?
N11C O7A O8C O9B -38.4(14) . . . . ?
N11A O7A O8C O9B -27.3(13) . . . . ?
N11B O7A O8C O9B -25.9(11) . . . . ?
O7C O7A O8C O9B -64(2) . . . . ?
Ag3 O7A O8C O9B 82.3(16) . . . . ?
N11C O7A O8C Ag3 -120.6(7) . . . . ?
N11A O7A O8C Ag3 -109.6(8) . . . . ?
N11B O7A O8C Ag3 -108.2(8) . . . . ?
O7C O7A O8C Ag3 -146.6(8) . . . . ?
N11C O8B O8C O7A -151(7) . . . . ?
N11A O8B O8C O7A -139(7) . . . . ?
N11B O8B O8C O7A -139(7) . . . . ?
N11A O8B O8C N11C 11.7(5) . . . . ?
N11B O8B O8C N11C 12.2(4) . . . . ?
O7C O8B O8C N11C -29.2 . . . . ?
N11C O8B O8C N11A -11.7(5) . . . . ?
N11B O8B O8C N11A 0.46(7) . . . . ?
O7C O8B O8C N11A -40.9(5) . . . . ?
N11C O8B O8C N11B -12.2(4) . . . . ?
N11A O8B O8C N11B -0.46(7) . . . . ?
O7C O8B O8C N11B -41.4(4) . . . . ?
N11C O8B O8C O9B -30.5 . . . . ?
N11A O8B O8C O9B -18.7(5) . . . . ?
N11B O8B O8C O9B -18.3(4) . . . . ?
O7C O8B O8C O9B -59.7 . . . . ?
N11C O8B O8C Ag3 -111.8(7) . . . . ?
N11A O8B O8C Ag3 -100.1(8) . . . . ?
N11B O8B O8C Ag3 -99.6(7) . . . . ?
O7C O8B O8C Ag3 -141.0(7) . . . . ?
O8B N11C O8C O7A 6.8(19) . . . . ?
O9A N11C O8C O7A 36(3) . . . . ?
O7C N11C O8C O7A 37.3(19) . . . . ?
O9C N11C O8C O7A -130.4(19) . . . . ?
O8A N11C O8C O7A -125.1(18) . . . . ?
O9B N11C O8C O7A -139.5(19) . . . . ?
O7A N11C O8C O8B -6.8(19) . . . . ?
O9A N11C O8C O8B 30(2) . . . . ?
O7C N11C O8C O8B 30.4 . . . . ?
O9C N11C O8C O8B -137.3 . . . . ?
O8A N11C O8C O8B -131.9(6) . . . . ?
O9B N11C O8C O8B -146.3 . . . . ?
O8B N11C O8C N11A 105(2) . . . . ?
O7A N11C O8C N11A 98(3) . . . . ?
O9A N11C O8C N11A 134(4) . . . . ?
O7C N11C O8C N11A 135(2) . . . . ?
O9C N11C O8C N11A -32(2) . . . . ?
O8A N11C O8C N11A -27.0(18) . . . . ?
O9B N11C O8C N11A -41(2) . . . . ?
O8B N11C O8C N11B 128.1(16) . . . . ?
O7A N11C O8C N11B 121(3) . . . . ?
O9A N11C O8C N11B 158(3) . . . . ?
O7C N11C O8C N11B 158.5(16) . . . . ?
O9C N11C O8C N11B -9.2(16) . . . . ?
O8A N11C O8C N11B -3.8(13) . . . . ?
O9B N11C O8C N11B -18.2(16) . . . . ?
O8B N11C O8C O9B 146.3 . . . . ?
O7A N11C O8C O9B 139.5(19) . . . . ?
O9A N11C O8C O9B 176(2) . . . . ?
O7C N11C O8C O9B 176.8 . . . . ?
O9C N11C O8C O9B 9.1 . . . . ?
O8A N11C O8C O9B 14.4(6) . . . . ?
O8B N11C O8C Ag3 118.8(8) . . . . ?
O7A N11C O8C Ag3 112(2) . . . . ?
O9A N11C O8C Ag3 148.5(16) . . . . ?
O7C N11C O8C Ag3 149.3(8) . . . . ?
O9C N11C O8C Ag3 -18.4(8) . . . . ?
O8A N11C O8C Ag3 -13.1(10) . . . . ?
O9B N11C O8C Ag3 -27.5(8) . . . . ?
O9C N11A O8C O7A -148.3(19) . . . . ?
O8B N11A O8C O7A 9.1(19) . . . . ?
O7B N11A O8C O7A 86(3) . . . . ?
O8A N11A O8C O7A -134.9(15) . . . . ?
O9A N11A O8C O7A 53(2) . . . . ?
O9B N11A O8C O7A -148.3(18) . . . . ?
O7C N11A O8C O7A 43(2) . . . . ?
O9C N11A O8C O8B -157.4(13) . . . . ?
O7B N11A O8C O8B 77.0(16) . . . . ?
O8A N11A O8C O8B -144.0(6) . . . . ?
O7A N11A O8C O8B -9.1(19) . . . . ?
O9A N11A O8C O8B 43.5(8) . . . . ?
O9B N11A O8C O8B -157.4(6) . . . . ?
O7C N11A O8C O8B 33.8(3) . . . . ?
O9C N11A O8C N11C 134(3) . . . . ?
O8B N11A O8C N11C -69(2) . . . . ?
O7B N11A O8C N11C 8(2) . . . . ?
O8A N11A O8C N11C 147(2) . . . . ?
O7A N11A O8C N11C -78(3) . . . . ?
O9A N11A O8C N11C -25(2) . . . . ?
O9B N11A O8C N11C 134(2) . . . . ?
O7C N11A O8C N11C -35.1(17) . . . . ?
O9C N11A O8C N11B 18.6(11) . . . . ?
O8B N11A O8C N11B 176.0(6) . . . . ?
O7B N11A O8C N11B -106.9(16) . . . . ?
O8A N11A O8C N11B 32.04(10) . . . . ?
O7A N11A O8C N11B 166.9(16) . . . . ?
O9A N11A O8C N11B -140.5(8) . . . . ?
O9B N11A O8C N11B 18.6(6) . . . . ?
O7C N11A O8C N11B -150.2(7) . . . . ?
O9C N11A O8C O9B 0.0(7) . . . . ?
O8B N11A O8C O9B 157.4(6) . . . . ?
O7B N11A O8C O9B -125.5(17) . . . . ?
O8A N11A O8C O9B 13.4(6) . . . . ?
O7A N11A O8C O9B 148.3(18) . . . . ?
O9A N11A O8C O9B -159.1(9) . . . . ?
O7C N11A O8C O9B -168.8(8) . . . . ?
O9C N11A O8C Ag3 -33.9(13) . . . . ?
O8B N11A O8C Ag3 123.6(7) . . . . ?
O7B N11A O8C Ag3 -159.4(10) . . . . ?
O8A N11A O8C Ag3 -20.4(8) . . . . ?
O7A N11A O8C Ag3 114(2) . . . . ?
O9A N11A O8C Ag3 167.1(3) . . . . ?
O9B N11A O8C Ag3 -33.9(8) . . . . ?
O7C N11A O8C Ag3 157.4(8) . . . . ?
O9C N11B O8C O7A -142(2) . . . . ?
O8A N11B O8C O7A -130.3(15) . . . . ?
O9B N11B O8C O7A -147.0(18) . . . . ?
O7B N11B O8C O7A 58(3) . . . . ?
O8B N11B O8C O7A 8.9(18) . . . . ?
O9A N11B O8C O7A 44(2) . . . . ?
O7C N11B O8C O7A 39.3(19) . . . . ?
O9C N11B O8C O8B -150.8(16) . . . . ?
O8A N11B O8C O8B -139.2(6) . . . . ?
O9B N11B O8C O8B -155.9(6) . . . . ?
O7B N11B O8C O8B 49.0(14) . . . . ?
O7A N11B O8C O8B -8.9(18) . . . . ?
O9A N11B O8C O8B 35.2(7) . . . . ?
O7C N11B O8C O8B 30.4(3) . . . . ?
O9C N11B O8C N11C 163(3) . . . . ?
O8A N11B O8C N11C 174.9(17) . . . . ?
O9B N11B O8C N11C 158.1(19) . . . . ?
O7B N11B O8C N11C 3.1(19) . . . . ?
O8B N11B O8C N11C -46.0(14) . . . . ?
O7A N11B O8C N11C -55(2) . . . . ?
O9A N11B O8C N11C -10.8(16) . . . . ?
O7C N11B O8C N11C -15.6(12) . . . . ?
O9C N11B O8C N11A -154.6(15) . . . . ?
O8A N11B O8C N11A -142.92(11) . . . . ?
O9B N11B O8C N11A -159.6(6) . . . . ?
O7B N11B O8C N11A 45.3(15) . . . . ?
O8B N11B O8C N11A -3.8(6) . . . . ?
O7A N11B O8C N11A -12.7(16) . . . . ?
O9A N11B O8C N11A 31.4(7) . . . . ?
O7C N11B O8C N11A 26.6(7) . . . . ?
O9C N11B O8C O9B 5.1(11) . . . . ?
O8A N11B O8C O9B 16.7(6) . . . . ?
O7B N11B O8C O9B -155.1(16) . . . . ?
O8B N11B O8C O9B 155.9(6) . . . . ?
O7A N11B O8C O9B 147.0(18) . . . . ?
O9A N11B O8C O9B -168.9(9) . . . . ?
O7C N11B O8C O9B -173.8(8) . . . . ?
O9C N11B O8C Ag3 -24.9(16) . . . . ?
O8A N11B O8C Ag3 -13.2(8) . . . . ?
O9B N11B O8C Ag3 -29.9(8) . . . . ?
O7B N11B O8C Ag3 175.0(8) . . . . ?
O8B N11B O8C Ag3 126.0(7) . . . . ?
O7A N11B O8C Ag3 117(2) . . . . ?
O9A N11B O8C Ag3 161.2(3) . . . . ?
O7C N11B O8C Ag3 156.3(8) . . . . ?
O8A O9B O8C O7A 6(2) . . . . ?
O9C O9B O8C O7A 33.0(18) . . . . ?
N11B O9B O8C O7A 35.7(17) . . . . ?
N11A O9B O8C O7A 33.0(17) . . . . ?
N11C O9B O8C O7A 41.8(18) . . . . ?
Ag3 O9B O8C O7A -115(2) . . . . ?
Ag3 O9B O8C O7A 131(2) 3 . . . ?
O8A O9B O8C O8B -6.8(14) . . . . ?
O9C O9B O8C O8B 20.5 . . . . ?
N11B O9B O8C O8B 23.2(6) . . . . ?
N11A O9B O8C O8B 20.5(5) . . . . ?
N11C O9B O8C O8B 29.2 . . . . ?
Ag3 O9B O8C O8B -127.7(8) . . . . ?
Ag3 O9B O8C O8B 118.7(10) 3 . . . ?
O8A O9B O8C N11C -36.1(14) . . . . ?
O9C O9B O8C N11C -8.7 . . . . ?
N11B O9B O8C N11C -6.1(6) . . . . ?
N11A O9B O8C N11C -8.7(5) . . . . ?
Ag3 O9B O8C N11C -157.0(8) . . . . ?
Ag3 O9B O8C N11C 89.4(10) 3 . . . ?
O8A O9B O8C N11A -27.3(11) . . . . ?
O9C O9B O8C N11A 0.0(5) . . . . ?
N11B O9B O8C N11A 2.69(8) . . . . ?
N11C O9B O8C N11A 8.7(5) . . . . ?
Ag3 O9B O8C N11A -148.2(8) . . . . ?
Ag3 O9B O8C N11A 98.2(11) 3 . . . ?
O8A O9B O8C N11B -30.0(10) . . . . ?
O9C O9B O8C N11B -2.7(6) . . . . ?
N11A O9B O8C N11B -2.69(8) . . . . ?
N11C O9B O8C N11B 6.1(6) . . . . ?
Ag3 O9B O8C N11B -150.9(9) . . . . ?
Ag3 O9B O8C N11B 95.5(11) 3 . . . ?
O8A O9B O8C Ag3 120.9(14) . . . . ?
O9C O9B O8C Ag3 148.2(8) . . . . ?
N11B O9B O8C Ag3 150.9(9) . . . . ?
N11A O9B O8C Ag3 148.2(8) . . . . ?
N11C O9B O8C Ag3 157.0(8) . . . . ?
Ag3 O9B O8C Ag3 -113.6(10) 3 . . . ?
O9B O8A O9C N11B -57(2) . . . . ?
N11A O8A O9C N11B 4.6 . . . . ?
N11C O8A O9C N11B -1.7(5) . . . . ?
O7B O8A O9C N11B 25(4) . . . . ?
O9B O8A O9C N11A -62(2) . . . . ?
O7B O8A O9C N11A 20(4) . . . . ?
N11B O8A O9C O9B 57(2) . . . . ?
N11A O8A O9C O9B 62(2) . . . . ?
N11C O8A O9C O9B 55(2) . . . . ?
O7B O8A O9C O9B 82(6) . . . . ?
O9B O8A O9C O7B -82(6) . . . . ?
N11A O8A O9C N11C 6.3(4) . . . . ?
O7B O8A O9C N11C 27(4) . . . . ?
O9B O8A O9C O9A -75(3) . . . . ?
N11A O8A O9C O9A -13.8(15) . . . . ?
N11C O8A O9C O9A -20.1(18) . . . . ?
O7B O8A O9C O9A 6(3) . . . . ?
O9B N11B O9C O8A 25.6(14) . . . . ?
O7B N11B O9C O8A -169.7(19) . . . . ?
O8B N11B O9C O8A -67(3) . . . . ?
O7A N11B O9C O8A -15(3) . . . . ?
O9A N11B O9C O8A -165.0(14) . . . . ?
O8C N11B O9C O8A 20(2) . . . . ?
O7C N11B O9C O8A -161.6(9) . . . . ?
O8A N11B O9C N11A 123.9(9) . . . . ?
O9B N11B O9C N11A 149.4(10) . . . . ?
O7B N11B O9C N11A -45.9(14) . . . . ?
O8B N11B O9C N11A 57(2) . . . . ?
O7A N11B O9C N11A 109(3) . . . . ?
O9A N11B O9C N11A -41.1(9) . . . . ?
O8C N11B O9C N11A 144(2) . . . . ?
O7C N11B O9C N11A -37.7(8) . . . . ?
O8A N11B O9C O9B -25.6(14) . . . . ?
O7B N11B O9C O9B 164.7(8) . . . . ?
O8B N11B O9C O9B -93(3) . . . . ?
O7A N11B O9C O9B -40(2) . . . . ?
O9A N11B O9C O9B 169.4(6) . . . . ?
O8C N11B O9C O9B -5.8(12) . . . . ?
O7C N11B O9C O9B 172.9(10) . . . . ?
O8A N11B O9C O7B 169.7(19) . . . . ?
O9B N11B O9C O7B -164.7(8) . . . . ?
O8B N11B O9C O7B 103(3) . . . . ?
O7A N11B O9C O7B 154.9(15) . . . . ?
O9A N11B O9C O7B 4.7(5) . . . . ?
O8C N11B O9C O7B -170.5(11) . . . . ?
O7C N11B O9C O7B 8.2(15) . . . . ?
O8A N11B O9C N11C -167(3) . . . . ?
O9B N11B O9C N11C -142(4) . . . . ?
O7B N11B O9C N11C 23(5) . . . . ?
O8B N11B O9C N11C 126(6) . . . . ?
O7A N11B O9C N11C 178(6) . . . . ?
O9A N11B O9C N11C 28(4) . . . . ?
O8C N11B O9C N11C -147(5) . . . . ?
O7C N11B O9C N11C 31(3) . . . . ?
O8A N11B O9C O9A 165.0(14) . . . . ?
O9B N11B O9C O9A -169.4(6) . . . . ?
O7B N11B O9C O9A -4.7(5) . . . . ?
O8B N11B O9C O9A 98(3) . . . . ?
O7A N11B O9C O9A 150(2) . . . . ?
O8C N11B O9C O9A -175.2(14) . . . . ?
O7C N11B O9C O9A 3.4(11) . . . . ?
O8B N11A O9C O8A -36(4) . . . . ?
O7B N11A O9C O8A -171.3(19) . . . . ?
O7A N11A O9C O8A 3(3) . . . . ?
O9A N11A O9C O8A -168.0(14) . . . . ?
O8C N11A O9C O8A 26(2) . . . . ?
O9B N11A O9C O8A 26.3(13) . . . . ?
O7C N11A O9C O8A -166.9(10) . . . . ?
O8B N11A O9C N11B -92(3) . . . . ?
O7B N11A O9C N11B 132.6(15) . . . . ?
O8A N11A O9C N11B -56.1(9) . . . . ?
O7A N11A O9C N11B -53(2) . . . . ?
O9A N11A O9C N11B 135.8(10) . . . . ?
O8C N11A O9C N11B -29.8(17) . . . . ?
O9B N11A O9C N11B -29.8(10) . . . . ?
O7C N11A O9C N11B 136.9(9) . . . . ?
O8B N11A O9C O9B -63(3) . . . . ?
O7B N11A O9C O9B 162.4(9) . . . . ?
O8A N11A O9C O9B -26.3(13) . . . . ?
O7A N11A O9C O9B -23.4(18) . . . . ?
O9A N11A O9C O9B 165.7(6) . . . . ?
O8C N11A O9C O9B 0.0(9) . . . . ?
O7C N11A O9C O9B 166.8(9) . . . . ?
O8B N11A O9C O7B 135(2) . . . . ?
O8A N11A O9C O7B 171.3(19) . . . . ?
O7A N11A O9C O7B 174.2(10) . . . . ?
O9A N11A O9C O7B 3.3(5) . . . . ?
O8C N11A O9C O7B -162.4(9) . . . . ?
O9B N11A O9C O7B -162.4(9) . . . . ?
O7C N11A O9C O7B 4.4(16) . . . . ?
O8B N11A O9C N11C -160(6) . . . . ?
O7B N11A O9C N11C 65(4) . . . . ?
O8A N11A O9C N11C -124(3) . . . . ?
O7A N11A O9C N11C -121(4) . . . . ?
O9A N11A O9C N11C 68(3) . . . . ?
O8C N11A O9C N11C -98(4) . . . . ?
O9B N11A O9C N11C -98(3) . . . . ?
O7C N11A O9C N11C 69(3) . . . . ?
O8B N11A O9C O9A 132(3) . . . . ?
O7B N11A O9C O9A -3.3(5) . . . . ?
O8A N11A O9C O9A 168.0(14) . . . . ?
O7A N11A O9C O9A 170.9(15) . . . . ?
O8C N11A O9C O9A -165.7(10) . . . . ?
O9B N11A O9C O9A -165.7(6) . . . . ?
O7C N11A O9C O9A 1.1(12) . . . . ?
N11B O9B O9C O8A -119(3) . . . . ?
N11A O9B O9C O8A -116(2) . . . . ?
N11C O9B O9C O8A -123(2) . . . . ?
O8C O9B O9C O8A -116(2) . . . . ?
Ag3 O9B O9C O8A -57.7(19) . . . . ?
Ag3 O9B O9C O8A 97.0(19) 3 . . . ?
O8A O9B O9C N11B 119(3) . . . . ?
N11A O9B O9C N11B 2.91(11) . . . . ?
N11C O9B O9C N11B -4.7(6) . . . . ?
O8C O9B O9C N11B 2.9(6) . . . . ?
Ag3 O9B O9C N11B 60.9(13) . . . . ?
Ag3 O9B O9C N11B -144.4(10) 3 . . . ?
O8A O9B O9C N11A 116(2) . . . . ?
N11B O9B O9C N11A -2.91(11) . . . . ?
N11C O9B O9C N11A -7.6(5) . . . . ?
O8C O9B O9C N11A 0.0(5) . . . . ?
Ag3 O9B O9C N11A 58.0(12) . . . . ?
Ag3 O9B O9C N11A -147.3(9) 3 . . . ?
O8A O9B O9C O7B 142(3) . . . . ?
N11B O9B O9C O7B 23.0(11) . . . . ?
N11A O9B O9C O7B 25.9(11) . . . . ?
N11C O9B O9C O7B 18.3(14) . . . . ?
O8C O9B O9C O7B 25.9(14) . . . . ?
Ag3 O9B O9C O7B 84(2) . . . . ?
Ag3 O9B O9C O7B -121.4(18) 3 . . . ?
O8A O9B O9C N11C 123(2) . . . . ?
N11B O9B O9C N11C 4.7(6) . . . . ?
N11A O9B O9C N11C 7.6(5) . . . . ?
O8C O9B O9C N11C 7.6 . . . . ?
Ag3 O9B O9C N11C 65.7(10) . . . . ?
Ag3 O9B O9C N11C -139.7(6) 3 . . . ?
O8A O9B O9C O9A 129(3) . . . . ?
N11B O9B O9C O9A 10.4(5) . . . . ?
N11A O9B O9C O9A 13.3(5) . . . . ?
N11C O9B O9C O9A 5.7(8) . . . . ?
O8C O9B O9C O9A 13.3(8) . . . . ?
Ag3 O9B O9C O9A 71.3(16) . . . . ?
Ag3 O9B O9C O9A -134.0(11) 3 . . . ?
O9A O7B O9C O8A 14(6) . . . . ?
N11A O7B O9C O8A 22(4) . . . . ?
N11B O7B O9C O8A 27(4) . . . . ?
N11C O7B O9C O8A 30(5) . . . . ?
O7C O7B O9C O8A 18(6) . . . . ?
O9A O7B O9C N11B -12.5(14) . . . . ?
N11A O7B O9C N11B -4.36(15) . . . . ?
N11C O7B O9C N11B 3.3(7) . . . . ?
O7C O7B O9C N11B -8.4(16) . . . . ?
O8A O7B O9C N11B -27(4) . . . . ?
O9A O7B O9C N11A -8.2(12) . . . . ?
N11B O7B O9C N11A 4.36(15) . . . . ?
N11C O7B O9C N11A 7.6(6) . . . . ?
O7C O7B O9C N11A -4.0(15) . . . . ?
O8A O7B O9C N11A -22(4) . . . . ?
O9A O7B O9C O9B -36(2) . . . . ?
N11A O7B O9C O9B -27.6(12) . . . . ?
N11B O7B O9C O9B -23.3(11) . . . . ?
N11C O7B O9C O9B -20.0(16) . . . . ?
O7C O7B O9C O9B -32(3) . . . . ?
O8A O7B O9C O9B -50(4) . . . . ?
O9A O7B O9C N11C -15.8(9) . . . . ?
N11A O7B O9C N11C -7.6(6) . . . . ?
N11B O7B O9C N11C -3.3(7) . . . . ?
O7C O7B O9C N11C -11.6(10) . . . . ?
O8A O7B O9C N11C -30(5) . . . . ?
N11A O7B O9C O9A 8.2(12) . . . . ?
N11B O7B O9C O9A 12.5(14) . . . . ?
N11C O7B O9C O9A 15.8(9) . . . . ?
O7C O7B O9C O9A 4.1(7) . . . . ?
O8A O7B O9C O9A -14(6) . . . . ?
O8B N11C O9C O8A -45.5(13) . . . . ?
O7A N11C O9C O8A -14.2(17) . . . . ?
O9A N11C O9C O8A -162.0(18) . . . . ?
O8C N11C O9C O8A 12.4(13) . . . . ?
O7C N11C O9C O8A -155.1(13) . . . . ?
O7B N11C O9C O8A -169(2) . . . . ?
O9B N11C O9C O8A 24.4(13) . . . . ?
O8B N11C O9C N11B -33(4) . . . . ?
O7A N11C O9C N11B -1(4) . . . . ?
O9A N11C O9C N11B -149(5) . . . . ?
O8C N11C O9C N11B 25(4) . . . . ?
O7C N11C O9C N11B -142(4) . . . . ?
O7B N11C O9C N11B -156(5) . . . . ?
O8A N11C O9C N11B 13(3) . . . . ?
O9B N11C O9C N11B 37(4) . . . . ?
O8B N11C O9C N11A 11(3) . . . . ?
O7A N11C O9C N11A 42(3) . . . . ?
O9A N11C O9C N11A -105(4) . . . . ?
O8C N11C O9C N11A 69(3) . . . . ?
O7C N11C O9C N11A -99(3) . . . . ?
O7B N11C O9C N11A -112(4) . . . . ?
O8A N11C O9C N11A 57(3) . . . . ?
O9B N11C O9C N11A 81(3) . . . . ?
O8B N11C O9C O9B -69.9 . . . . ?
O7A N11C O9C O9B -38.5(10) . . . . ?
O9A N11C O9C O9B 173.7(9) . . . . ?
O8C N11C O9C O9B -12.0 . . . . ?
O7C N11C O9C O9B -179.5 . . . . ?
O7B N11C O9C O9B 167.1(11) . . . . ?
O8A N11C O9C O9B -24.4(13) . . . . ?
O8B N11C O9C O7B 123.0(11) . . . . ?
O7A N11C O9C O7B 154.3(11) . . . . ?
O9A N11C O9C O7B 6.5(4) . . . . ?
O8C N11C O9C O7B -179.1(11) . . . . ?
O7C N11C O9C O7B 13.4(11) . . . . ?
O8A N11C O9C O7B 169(2) . . . . ?
O9B N11C O9C O7B -167.1(11) . . . . ?
O8B N11C O9C O9A 116.4(9) . . . . ?
O7A N11C O9C O9A 147.8(11) . . . . ?
O8C N11C O9C O9A 174.3(9) . . . . ?
O7C N11C O9C O9A 6.9(9) . . . . ?
O7B N11C O9C O9A -6.5(4) . . . . ?
O8A N11C O9C O9A 162.0(18) . . . . ?
O9B N11C O9C O9A -173.7(9) . . . . ?
O7B O9A O9C O8A -172(4) . . . . ?
O7C O9A O9C O8A 16(4) . . . . ?
N11C O9A O9C O8A 28(3) . . . . ?
N11A O9A O9C O8A 18(2) . . . . ?
N11B O9A O9C O8A 23.2(19) . . . . ?
O7B O9A O9C N11B 165.2(16) . . . . ?
O7C O9A O9C N11B -7(2) . . . . ?
N11C O9A O9C N11B 4.8(8) . . . . ?
N11A O9A O9C N11B -4.84(14) . . . . ?
O7B O9A O9C N11A 170.1(15) . . . . ?
O7C O9A O9C N11A -2(2) . . . . ?
N11C O9A O9C N11A 9.6(7) . . . . ?
N11B O9A O9C N11A 4.84(14) . . . . ?
O7B O9A O9C O9B 152.9(18) . . . . ?
O7C O9A O9C O9B -19(3) . . . . ?
N11C O9A O9C O9B -7.6(10) . . . . ?
N11A O9A O9C O9B -17.2(7) . . . . ?
N11B O9A O9C O9B -12.4(6) . . . . ?
O7C O9A O9C O7B -172.0(14) . . . . ?
N11C O9A O9C O7B -160.5(11) . . . . ?
N11A O9A O9C O7B -170.1(15) . . . . ?
N11B O9A O9C O7B -165.2(16) . . . . ?
O7B O9A O9C N11C 160.5(11) . . . . ?
O7C O9A O9C N11C -11.5(15) . . . . ?
N11A O9A O9C N11C -9.6(7) . . . . ?
N11B O9A O9C N11C -4.8(8) . . . . ?
C23 N7 Ag1 N4 111.7(2) . . . . ?
C27 N7 Ag1 N4 -48.9(3) . . . . ?
C23 N7 Ag1 N1 -20.6(2) . . . . ?
C27 N7 Ag1 N1 178.7(2) . . . . ?
C23 N7 Ag1 O1 -159.3(2) . . . . ?
C27 N7 Ag1 O1 40.1(2) . . . . ?
C12 N4 Ag1 N7 -93.8(2) . . . . ?
C16 N4 Ag1 N7 53.9(3) . . . . ?
C12 N4 Ag1 N1 40.3(2) . . . . ?
C16 N4 Ag1 N1 -172.0(2) . . . . ?
C12 N4 Ag1 O1 177.2(2) . . . . ?
C16 N4 Ag1 O1 -35.1(2) . . . . ?
C5 N1 Ag1 N7 -28.8(2) . . . . ?
C1 N1 Ag1 N7 162.60(19) . . . . ?
C5 N1 Ag1 N4 -175.55(18) . . . . ?
C1 N1 Ag1 N4 15.8(2) . . . . ?
C5 N1 Ag1 O1 81.1(2) . . . . ?
C1 N1 Ag1 O1 -87.5(2) . . . . ?
N9 O1 Ag1 N7 100.6(2) . . . . ?
Ag3 O1 Ag1 N7 -89.7(2) . . . . ?
N9 O1 Ag1 N4 -125.5(2) . . . . ?
Ag3 O1 Ag1 N4 44.1(2) . . . . ?
N9 O1 Ag1 N1 -16.7(3) . . . . ?
Ag3 O1 Ag1 N1 152.96(18) . . . . ?
C22 N5 Ag2 N8 123.4(2) . . . . ?
C18 N5 Ag2 N8 -70.9(3) . . . . ?
C22 N5 Ag2 N2 -54.2(2) . . . . ?
C18 N5 Ag2 N2 111.4(2) . . . . ?
C11 N2 Ag2 N8 -112.7(2) . . . . ?
C7 N2 Ag2 N8 83.8(2) . . . . ?
C11 N2 Ag2 N5 65.5(2) . . . . ?
C7 N2 Ag2 N5 -98.0(2) . . . . ?
O7A O8C Ag3 O9B 108.9(13) . . . . ?
O8B O8C Ag3 O9B 99.2(4) . . . . ?
N11C O8C Ag3 O9B 24.9(7) . . . . ?
N11A O8C Ag3 O9B 27.7(6) . . . . ?
N11B O8C Ag3 O9B 22.5(6) . . . . ?
O7A O8C Ag3 O4 19.5(15) . . . . ?
O8B O8C Ag3 O4 9.9(9) . . . . ?
N11C O8C Ag3 O4 -64.4(11) . . . . ?
N11A O8C Ag3 O4 -61.6(10) . . . . ?
N11B O8C Ag3 O4 -66.9(9) . . . . ?
O9B O8C Ag3 O4 -89.3(6) . . . . ?
O7A O8C Ag3 O1 -111.8(12) . . . . ?
O8B O8C Ag3 O1 -121.5(6) . . . . ?
N11C O8C Ag3 O1 164.2(9) . . . . ?
N11A O8C Ag3 O1 167.0(7) . . . . ?
N11B O8C Ag3 O1 161.7(7) . . . . ?
O9B O8C Ag3 O1 139.3(4) . . . . ?
O8B O8C Ag3 O7A -9.6(11) . . . . ?
N11C O8C Ag3 O7A -84.0(16) . . . . ?
N11A O8C Ag3 O7A -81.1(14) . . . . ?
N11B O8C Ag3 O7A -86.4(14) . . . . ?
O9B O8C Ag3 O7A -108.9(13) . . . . ?
O7A O8C Ag3 O9B 138.9(15) . . . 3 ?
O8B O8C Ag3 O9B 129.2(10) . . . 3 ?
N11C O8C Ag3 O9B 54.9(11) . . . 3 ?
N11A O8C Ag3 O9B 57.7(9) . . . 3 ?
N11B O8C Ag3 O9B 52.5(9) . . . 3 ?
O9B O8C Ag3 O9B 30.0(8) . . . 3 ?
O8A O9B Ag3 O8C -97.5(11) . . . . ?
O9C O9B Ag3 O8C -67.7(11) . . . . ?
N11B O9B Ag3 O8C -24.4(7) . . . . ?
N11A O9B Ag3 O8C -25.3(6) . . . . ?
N11C O9B Ag3 O8C -16.9(6) . . . . ?
Ag3 O9B Ag3 O8C 143.1(7) 3 . . . ?
O8A O9B Ag3 O4 41.2(11) . . . . ?
O9C O9B Ag3 O4 71.0(10) . . . . ?
N11B O9B Ag3 O4 114.4(6) . . . . ?
N11A O9B Ag3 O4 113.5(5) . . . . ?
N11C O9B Ag3 O4 121.8(4) . . . . ?
O8C O9B Ag3 O4 138.8(5) . . . . ?
Ag3 O9B Ag3 O4 -78.1(5) 3 . . . ?
O8A O9B Ag3 O1 -151.9(9) . . . . ?
O9C O9B Ag3 O1 -122.1(10) . . . . ?
N11B O9B Ag3 O1 -78.8(7) . . . . ?
N11A O9B Ag3 O1 -79.7(7) . . . . ?
N11C O9B Ag3 O1 -71.3(5) . . . . ?
O8C O9B Ag3 O1 -54.4(5) . . . . ?
Ag3 O9B Ag3 O1 88.8(4) 3 . . . ?
O8A O9B Ag3 O7A -84.3(10) . . . . ?
O9C O9B Ag3 O7A -54.5(8) . . . . ?
N11B O9B Ag3 O7A -11.1(4) . . . . ?
N11A O9B Ag3 O7A -12.0(4) . . . . ?
N11C O9B Ag3 O7A -3.6(4) . . . . ?
O8C O9B Ag3 O7A 13.3(5) . . . . ?
Ag3 O9B Ag3 O7A 156.4(7) 3 . . . ?
O8A O9B Ag3 O9B 119.3(15) . . . 3 ?
O9C O9B Ag3 O9B 149.1(17) . . . 3 ?
N11B O9B Ag3 O9B -167.5(14) . . . 3 ?
N11A O9B Ag3 O9B -168.5(13) . . . 3 ?
N11C O9B Ag3 O9B -160.1(13) . . . 3 ?
O8C O9B Ag3 O9B -143.1(10) . . . 3 ?
Ag3 O9B Ag3 O9B 0.0(4) 3 . . 3 ?
N10 O4 Ag3 O8C -11.1(5) . . . . ?
N10 O4 Ag3 O9B -72.1(3) . . . . ?
N10 O4 Ag3 O1 118.69(19) . . . . ?
N10 O4 Ag3 O7A -5.9(3) . . . . ?
N10 O4 Ag3 O9B -128.4(5) . . . 3 ?
N9 O1 Ag3 O8C 98.6(4) . . . . ?
Ag1 O1 Ag3 O8C -70.4(4) . . . . ?
N9 O1 Ag3 O9B 133.1(3) . . . . ?
Ag1 O1 Ag3 O9B -35.9(3) . . . . ?
N9 O1 Ag3 O4 -57.6(2) . . . . ?
Ag1 O1 Ag3 O4 133.4(2) . . . . ?
N9 O1 Ag3 O7A 88.8(2) . . . . ?
Ag1 O1 Ag3 O7A -80.2(2) . . . . ?
N9 O1 Ag3 O9B -165.5(5) . . . 3 ?
Ag1 O1 Ag3 O9B 25.5(5) . . . 3 ?
N11C O7A Ag3 O8C 66.7(11) . . . . ?
N11A O7A Ag3 O8C 74.6(12) . . . . ?
N11B O7A Ag3 O8C 71.6(12) . . . . ?
O7C O7A Ag3 O8C 84.2(16) . . . . ?
O8C O7A Ag3 O9B -61.8(11) . . . . ?
N11C O7A Ag3 O9B 4.9(5) . . . . ?
N11A O7A Ag3 O9B 12.8(4) . . . . ?
N11B O7A Ag3 O9B 9.8(4) . . . . ?
O7C O7A Ag3 O9B 22.4(12) . . . . ?
O8C O7A Ag3 O4 -164.7(12) . . . . ?
N11C O7A Ag3 O4 -98.0(6) . . . . ?
N11A O7A Ag3 O4 -90.1(3) . . . . ?
N11B O7A Ag3 O4 -93.1(3) . . . . ?
O7C O7A Ag3 O4 -80.5(12) . . . . ?
O8C O7A Ag3 O1 69.6(12) . . . . ?
N11C O7A Ag3 O1 136.3(6) . . . . ?
N11A O7A Ag3 O1 144.2(2) . . . . ?
N11B O7A Ag3 O1 141.2(2) . . . . ?
O7C O7A Ag3 O1 153.8(12) . . . . ?
O8C O7A Ag3 O9B -42.0(15) . . . 3 ?
N11C O7A Ag3 O9B 24.7(8) . . . 3 ?
N11A O7A Ag3 O9B 32.6(6) . . . 3 ?
N11B O7A Ag3 O9B 29.6(6) . . . 3 ?
O7C O7A Ag3 O9B 42.2(12) . . . 3 ?
